data_7242195
loop_
_publ_author_name
'Zhu, HaoTian'
'Tang, WenSi'
'Ma, YuanYuan'
'Wang, YongHui'
'Tan, HuaQiao'
'Li, YangGuang'

_publ_section_title
;
 Preyssler-type polyoxometalate-based crystalline materials for the
 electrochemical detection of H2O2
;
_journal_issue 10
_journal_name_full CrystEngComm
_journal_page_first 2071
_journal_page_last 2080
_journal_paper_doi 10.1039/D1CE00059D
_journal_volume 23
_journal_year 2021
_chemical_formula_moiety 'C84 H86 Mn6 N28 Na2 O220 P10 W60,56H2O'
_chemical_formula_sum 'C84 H198 Mn6 N28 Na2 O276 P10 W60'
_chemical_formula_weight 17733.01
_space_group_crystal_system triclinic
_space_group_IT_number 2
_space_group_name_Hall '-P 1'
_space_group_name_H-M_alt 'P -1'
_atom_sites_solution_hydrogens geom
_audit_creation_method SHELXL-2014/7
_audit_update_record
;
2020-01-22 deposited with the CCDC.	2021-01-27 downloaded from the CCDC.
;
_cell_angle_alpha 80.998(2)
_cell_angle_beta 72.959(2)
_cell_angle_gamma 65.534(2)
_cell_formula_units_Z 1
_cell_length_a 17.672(2)
_cell_length_b 18.819(3)
_cell_length_c 26.029(4)
_cell_measurement_reflns_used 7589
_cell_measurement_temperature 296(2)
_cell_measurement_theta_max 26.90
_cell_measurement_theta_min 2.34
_cell_volume 7527.1(19)
_computing_cell_refinement 'SMART (Bruker, 2005)'
_computing_data_collection 'SMART (Bruker, 2005)'
_computing_data_reduction SAINT
_computing_molecular_graphics 'SHELXTL (Sheldrick, 1997a)'
_computing_publication_material SHELXTL
_computing_structure_refinement 'SHELXL-2014/7 (Sheldrick, 2014)'
_computing_structure_solution 'SHELXS-97 (Sheldrick, 1990)'
_diffrn_ambient_temperature 296(2)
_diffrn_measured_fraction_theta_full 0.995
_diffrn_measured_fraction_theta_max 0.995
_diffrn_measurement_device_type 'CCD area detector'
_diffrn_measurement_method 'phi and omega scans'
_diffrn_radiation_type MoK\a
_diffrn_radiation_wavelength 0.71073
_diffrn_reflns_av_R_equivalents 0.0396
_diffrn_reflns_av_unetI/netI 0.0767
_diffrn_reflns_Laue_measured_fraction_full 0.995
_diffrn_reflns_Laue_measured_fraction_max 0.995
_diffrn_reflns_limit_h_max 17
_diffrn_reflns_limit_h_min -21
_diffrn_reflns_limit_k_max 20
_diffrn_reflns_limit_k_min -22
_diffrn_reflns_limit_l_max 30
_diffrn_reflns_limit_l_min -30
_diffrn_reflns_number 39106
_diffrn_reflns_point_group_measured_fraction_full 0.995
_diffrn_reflns_point_group_measured_fraction_max 0.995
_diffrn_reflns_theta_full 25.000
_diffrn_reflns_theta_max 25.000
_diffrn_reflns_theta_min 1.190
_exptl_absorpt_coefficient_mu 23.238
_exptl_absorpt_correction_T_max 0.3667
_exptl_absorpt_correction_T_min 0.2115
_exptl_absorpt_correction_type multi-scan
_exptl_absorpt_process_details '(SADABS; Sheldrick, 2003)'
_exptl_crystal_colour pale-yellow
_exptl_crystal_density_diffrn 3.912
_exptl_crystal_description block
_exptl_crystal_F_000 7868
_exptl_crystal_size_max 0.091
_exptl_crystal_size_mid 0.067
_exptl_crystal_size_min 0.054
_refine_diff_density_max 4.192
_refine_diff_density_min -3.103
_refine_diff_density_rms 0.390
_refine_ls_extinction_method none
_refine_ls_goodness_of_fit_ref 1.006
_refine_ls_hydrogen_treatment constr
_refine_ls_matrix_type full
_refine_ls_number_parameters 2169
_refine_ls_number_reflns 26366
_refine_ls_number_restraints 562
_refine_ls_restrained_S_all 1.003
_refine_ls_R_factor_all 0.0749
_refine_ls_R_factor_gt 0.0459
_refine_ls_shift/su_max 0.002
_refine_ls_shift/su_mean 0.000
_refine_ls_structure_factor_coef Fsqd
_refine_ls_weighting_details 'w=1/[\s^2^(Fo^2^)+(0.0289P)^2^+193.8948P] where P=(Fo^2^+2Fc^2^)/3'
_refine_ls_weighting_scheme calc
_refine_ls_wR_factor_gt 0.0918
_refine_ls_wR_factor_ref 0.1051
_reflns_Friedel_coverage 0.000
_reflns_number_gt 19043
_reflns_number_total 26366
_reflns_threshold_expression 'I > 2\s(I)'
_cod_data_source_file d1ce00059d2.cif
_cod_data_source_block 1
_cod_depositor_comments
;
The following automatic conversions were performed:

data item '_exptl_absorpt_correction_type' value 'Multi-scan' was
changed to 'multi-scan' in accordance with the
/home/data/users/saulius/crontab/automatic-downloads/rss-feeds/RSC/lib/dictionaries/cif_core.dic
dictionary named 'cif_core.dic' version 2.4.2 last updated on
2011-04-26.

Automatic conversion script
Id: cif_fix_values 7556 2019-12-06 15:28:31Z antanas 

 Adding full bibliography for 7242195--7242198.cif.
;
_cod_original_cell_volume 7526.9(18)
_cod_database_code 7242195
_shelx_shelxl_version_number 2014/7
_shelx_space_group_comment
;
The symmetry employed for this shelxl refinement is uniquely defined
by the following loop, which should always be used as a source of
symmetry information in preference to the above space-group names.
They are only intended as comments.
;
_shelx_estimated_absorpt_t_min 0.226
_shelx_estimated_absorpt_t_max 0.367

loop_
_space_group_symop_operation_xyz
'x, y, z'
'-x, -y, -z'

loop_
_atom_site_label
_atom_site_type_symbol
_atom_site_fract_x
_atom_site_fract_y
_atom_site_fract_z
_atom_site_U_iso_or_equiv
_atom_site_adp_type
_atom_site_occupancy
_atom_site_site_symmetry_order
_atom_site_calc_flag
_atom_site_refinement_flags_posn
_atom_site_refinement_flags_adp
_atom_site_refinement_flags_occupancy
_atom_site_disorder_assembly
_atom_site_disorder_group
W1 W 0.25932(4) 0.12677(4) 0.60964(3) 0.01300(15) Uani 1 1 d . . . . .
W2 W 0.33945(4) 0.22571(4) 0.83154(3) 0.01538(16) Uani 1 1 d . . . . .
W3 W 0.10504(4) 0.28198(4) 0.89435(3) 0.01281(15) Uani 1 1 d . . . . .
W4 W 0.11657(5) -0.06931(4) 0.65688(3) 0.01717(16) Uani 1 1 d . . . . .
W5 W 0.14408(4) 0.07362(4) 0.87921(3) 0.01417(15) Uani 1 1 d . . . . .
W6 W -0.12089(4) 0.41646(4) 0.89491(3) 0.01470(16) Uani 1 1 d . . . . .
W7 W 0.00518(4) 0.46181(4) 0.62587(3) 0.01433(16) Uani 1 1 d . . . . .
W8 W -0.04183(5) 0.57289(4) 0.83980(3) 0.01682(16) Uani 1 1 d . . . . .
W9 W -0.06527(4) 0.07964(4) 0.86918(3) 0.01491(16) Uani 1 1 d . . . . .
W10 W -0.22530(4) 0.28656(4) 0.88014(3) 0.01481(16) Uani 1 1 d . . . . .
W11 W 0.03764(5) -0.09256(4) 0.78777(3) 0.01714(16) Uani 1 1 d . . . . .
W12 W 0.23112(4) 0.33088(4) 0.62596(3) 0.01355(15) Uani 1 1 d . . . . .
W13 W -0.25671(5) 0.58730(4) 0.83045(3) 0.01950(17) Uani 1 1 d . . . . .
W14 W -0.10773(4) 0.34164(4) 0.60956(3) 0.01564(16) Uani 1 1 d . . . . .
W15 W 0.25276(5) -0.10144(4) 0.79735(3) 0.01604(16) Uani 1 1 d . . . . .
W16 W -0.31877(5) 0.47261(4) 0.68217(3) 0.01942(17) Uani 1 1 d . . . . .
W17 W 0.18745(5) 0.43551(4) 0.84145(3) 0.01760(16) Uani 1 1 d . . . . .
W18 W 0.04947(4) 0.13430(4) 0.59974(3) 0.01421(16) Uani 1 1 d . . . . .
W19 W 0.39395(4) 0.26985(4) 0.70081(3) 0.01615(16) Uani 1 1 d . . . . .
W20 W 0.22802(5) 0.47524(4) 0.70985(3) 0.01717(16) Uani 1 1 d . . . . .
W21 W -0.00257(5) 0.60563(4) 0.70817(3) 0.01704(16) Uani 1 1 d . . . . .
W22 W 0.32797(5) -0.07235(4) 0.66696(3) 0.01628(16) Uani 1 1 d . . . . .
W23 W -0.27702(5) 0.26324(5) 0.66671(3) 0.01884(17) Uani 1 1 d . . . . .
W24 W -0.11398(5) 0.05292(5) 0.65739(3) 0.01876(17) Uani 1 1 d . . . . .
W25 W -0.34697(4) 0.25681(5) 0.79959(3) 0.01836(17) Uani 1 1 d . . . . .
W26 W -0.20810(5) 0.60059(4) 0.69710(3) 0.01819(17) Uani 1 1 d . . . . .
W27 W 0.42843(4) 0.06095(4) 0.68348(3) 0.01626(16) Uani 1 1 d . . . . .
W28 W -0.36819(4) 0.45999(4) 0.81509(3) 0.01896(17) Uani 1 1 d . . . . .
W29 W 0.37056(4) 0.01860(4) 0.81297(3) 0.01649(16) Uani 1 1 d . . . . .
W30 W -0.18892(5) 0.04550(4) 0.78973(3) 0.01845(17) Uani 1 1 d . . . . .
Mn1 Mn 0.07942(19) 0.31957(17) 1.03815(11) 0.0239(7) Uani 1 1 d . . . . .
Mn2 Mn 0.5050(3) 0.1843(3) 0.9125(2) 0.0805(15) Uani 1 1 d . U . . .
Mn3 Mn 0.1452(14) -0.1719(13) 0.5366(9) 0.060(4) Uani 0.25 1 d . U P A 1
Mn3A Mn 0.1022(8) -0.1793(7) 0.5560(5) 0.087(3) Uani 0.5 1 d . U P A 2
Mn4 Mn -0.4409(8) 0.3083(9) 0.5842(4) 0.035(3) Uani 0.25 1 d D U P . .
P1 P 0.2173(3) 0.0869(3) 0.74390(16) 0.0103(9) Uani 1 1 d . . . . .
P2 P -0.0107(3) 0.0921(3) 0.73306(17) 0.0130(9) Uani 1 1 d . . . . .
P3 P -0.1855(3) 0.3189(3) 0.74448(18) 0.0138(10) Uani 1 1 d . . . . .
P4 P -0.0658(3) 0.4563(3) 0.76199(17) 0.0130(9) Uani 1 1 d . . . . .
P5 P 0.1838(3) 0.3118(3) 0.76184(17) 0.0112(9) Uani 1 1 d . . . . .
Na1 Na 0.0552(9) 0.2664(9) 0.6853(6) 0.024(3) Uani 0.5 1 d D U P B 1
O18W O 0.0150(17) 0.2487(17) 0.7743(7) 0.034(7) Uani 0.5 1 d D U P B 1
Na2 Na -0.0005(10) 0.2412(9) 0.8116(6) 0.032(4) Uani 0.5 1 d D U P C 2
O19W O 0.0386(18) 0.2586(17) 0.7222(7) 0.037(7) Uani 0.5 1 d D U P C 2
O1 O 0.3035(7) 0.0846(6) 0.7480(4) 0.011(2) Uani 1 1 d . U . . .
O2 O 0.1594(7) -0.1124(6) 0.7886(4) 0.016(3) Uani 1 1 d . U . . .
O3 O -0.0966(7) 0.0919(6) 0.7291(4) 0.014(3) Uani 1 1 d . . . . .
O4 O 0.4922(7) 0.2685(8) 0.6613(5) 0.023(3) Uani 1 1 d . . . . .
O5 O 0.1824(7) -0.0243(7) 0.8493(5) 0.019(3) Uani 1 1 d . U . . .
O6 O -0.1594(7) 0.5114(7) 0.7617(4) 0.014(3) Uani 1 1 d . . . . .
O7 O -0.2326(7) 0.2679(7) 0.7384(5) 0.021(3) Uani 1 1 d . U . . .
O8 O 0.2891(7) -0.1803(7) 0.8383(5) 0.019(3) Uani 1 1 d . . . . .
O9 O 0.0080(7) -0.0204(7) 0.8420(4) 0.016(3) Uani 1 1 d . . . . .
O10 O -0.1846(7) 0.2877(7) 0.6252(5) 0.020(3) Uani 1 1 d . . . . .
O11 O -0.2520(7) 0.4049(6) 0.7484(4) 0.015(3) Uani 1 1 d . U . . .
O12 O -0.1555(7) 0.4267(7) 0.9632(4) 0.016(3) Uani 1 1 d . U . . .
O13 O -0.3278(7) 0.5343(7) 0.8183(5) 0.019(3) Uani 1 1 d . . . . .
O14 O 0.3952(8) 0.2149(7) 0.8788(5) 0.023(3) Uani 1 1 d . . . . .
O15 O 0.4210(7) 0.2442(7) 0.7690(4) 0.016(3) Uani 1 1 d . . . . .
O16 O -0.4355(8) 0.2383(8) 0.8397(5) 0.027(3) Uani 1 1 d . . . . .
O17 O -0.1427(8) 0.0264(8) 0.6084(5) 0.027(3) Uani 1 1 d . . . . .
O18 O 0.2200(7) -0.0893(6) 0.6668(5) 0.019(3) Uani 1 1 d . U . . .
O19 O -0.0207(7) 0.5096(6) 0.7683(5) 0.014(3) Uani 1 1 d . . . . .
O20 O 0.0870(7) -0.1343(7) 0.7179(5) 0.016(3) Uani 1 1 d . . . . .
O21 O 0.0547(7) 0.0049(6) 0.7291(4) 0.013(3) Uani 1 1 d . U . . .
O22 O 0.3278(7) -0.1415(6) 0.7302(5) 0.019(3) Uani 1 1 d . . . . .
O23 O 0.1153(7) 0.3820(7) 0.6220(4) 0.015(3) Uani 1 1 d . . . . .
O24 O 0.3341(7) 0.2772(6) 0.6492(4) 0.013(2) Uani 1 1 d . U . . .
O25 O -0.1034(8) 0.3589(8) 0.5423(5) 0.028(3) Uani 1 1 d . . . . .
O26 O -0.1816(7) 0.0195(7) 0.7198(5) 0.021(3) Uani 1 1 d . . . . .
O27 O 0.3369(7) 0.3738(7) 0.7101(4) 0.016(3) Uani 1 1 d . . . . .
O28 O 0.0355(9) -0.1749(7) 0.8244(5) 0.026(3) Uani 1 1 d . . . . .
O29 O 0.1040(7) 0.1836(7) 0.8912(4) 0.015(3) Uani 1 1 d . . . . .
O30 O 0.0209(7) 0.1411(7) 0.6874(4) 0.014(3) Uani 1 1 d . . . . .
O31 O 0.3408(7) -0.0595(6) 0.8034(4) 0.013(3) Uani 1 1 d . U . . .
O32 O 0.1204(8) 0.5490(8) 0.7153(5) 0.024(3) Uani 1 1 d . . . . .
O33 O -0.0205(6) 0.1200(6) 0.7866(4) 0.009(2) Uani 1 1 d . . . . .
O34 O -0.1350(7) 0.1883(6) 0.8793(4) 0.015(3) Uani 1 1 d . . . . .
O35 O 0.3582(7) 0.1044(7) 0.6363(4) 0.015(3) Uani 1 1 d . U . . .
O36 O -0.0675(7) 0.4900(7) 0.8806(4) 0.016(3) Uani 1 1 d . . . . .
O37 O -0.0099(7) 0.3327(7) 0.8958(4) 0.017(3) Uani 1 1 d . U . . .
O38 O 0.0716(7) 0.5223(6) 0.8361(4) 0.012(2) Uani 1 1 d . U . . .
O39 O -0.0341(7) 0.3878(7) 0.6138(5) 0.020(3) Uani 1 1 d . . . . .
O40 O 0.1077(7) 0.0235(7) 0.6176(4) 0.016(3) Uani 1 1 d . . . . .
O41 O -0.1141(7) 0.6308(6) 0.7074(5) 0.017(3) Uani 1 1 d . U . . .
O42 O 0.4016(7) -0.0349(7) 0.6770(4) 0.015(3) Uani 1 1 d . . . . .
O43 O 0.2204(7) 0.4216(7) 0.6571(5) 0.019(3) Uani 1 1 d . . . . .
O44 O 0.2839(8) 0.3466(7) 0.8361(5) 0.020(3) Uani 1 1 d . U . . .
O45 O 0.4336(7) -0.0293(7) 0.8569(5) 0.020(3) Uani 1 1 d . . . . .
O46 O -0.1517(7) 0.0724(7) 0.8408(5) 0.016(3) Uani 1 1 d . . . . .
O47 O 0.0275(7) 0.0936(7) 0.8810(4) 0.017(3) Uani 1 1 d . . . . .
O48 O 0.1500(7) 0.1467(6) 0.6015(4) 0.014(3) Uani 1 1 d . U . . .
O49 O 0.1688(7) 0.3052(6) 0.7085(4) 0.010(2) Uani 1 1 d . . . . .
O50 O 0.2319(7) 0.2345(7) 0.8741(4) 0.015(3) Uani 1 1 d . U . . .
O51 O -0.1554(7) 0.2936(7) 0.7954(4) 0.015(3) Uani 1 1 d . . . . .
O52 O -0.4007(7) 0.5015(7) 0.7490(5) 0.019(3) Uani 1 1 d . . . . .
O53 O 0.0954(8) 0.2792(7) 0.9629(4) 0.021(3) Uani 1 1 d . U . . .
O54 O -0.0748(7) -0.0485(6) 0.7831(5) 0.017(3) Uani 1 1 d . . . . .
O55 O -0.2743(7) 0.1426(6) 0.7881(5) 0.018(3) Uani 1 1 d . . . . .
O56 O 0.4276(7) 0.1530(7) 0.6972(5) 0.017(3) Uani 1 1 d . . . . .
O57 O -0.3861(7) 0.3621(7) 0.8034(4) 0.015(3) Uani 1 1 d . . . . .
O58 O 0.2289(7) 0.2355(6) 0.6132(4) 0.015(3) Uani 1 1 d . U . . .
O59 O 0.2877(7) 0.5252(7) 0.6713(5) 0.020(3) Uani 1 1 d . . . . .
O60 O -0.0710(8) 0.6376(7) 0.8894(5) 0.023(3) Uani 1 1 d . . . . .
O61 O -0.2053(7) 0.4309(7) 0.6346(4) 0.016(3) Uani 1 1 d . U . . .
O62 O -0.0286(7) 0.6422(7) 0.7784(5) 0.017(3) Uani 1 1 d . . . . .
O63 O 0.1199(7) 0.3805(7) 0.8803(5) 0.018(3) Uani 1 1 d . U . . .
O64 O -0.2844(8) 0.2433(7) 0.8502(5) 0.023(3) Uani 1 1 d . . . . .
O65 O 0.2345(7) 0.4878(7) 0.7798(5) 0.016(3) Uani 1 1 d . U . . .
O66 O 0.3750(7) 0.1228(8) 0.8169(5) 0.021(3) Uani 1 1 d . . . . .
O67 O 0.3120(7) 0.1180(7) 0.5439(5) 0.021(3) Uani 1 1 d . . . . .
O68 O 0.0752(8) 0.1241(7) 0.5315(5) 0.023(3) Uani 1 1 d . . . . .
O69 O 0.1231(7) 0.2872(6) 0.8089(4) 0.012(2) Uani 1 1 d . U . . .
O70 O -0.1589(7) 0.3369(7) 0.8931(4) 0.018(3) Uani 1 1 d . . . . .
O71 O -0.3053(7) 0.3880(7) 0.8605(4) 0.017(3) Uani 1 1 d . . . . .
O72 O 0.2591(7) 0.0638(7) 0.8623(4) 0.017(3) Uani 1 1 d . . . . .
O73 O 0.0349(7) 0.5320(7) 0.6543(5) 0.018(3) Uani 1 1 d . . . . .
O74 O 0.4579(7) 0.0065(7) 0.7485(5) 0.017(3) Uani 1 1 d . U . . .
O75 O -0.2421(7) 0.6804(7) 0.6558(5) 0.019(3) Uani 1 1 d . . . . .
O76 O 0.3953(7) -0.1409(7) 0.6197(5) 0.022(3) Uani 1 1 d . . . . .
O77 O -0.0194(7) 0.4158(6) 0.7092(5) 0.017(3) Uani 1 1 d . . . . .
O78 O -0.2774(8) 0.5531(7) 0.6950(5) 0.024(3) Uani 1 1 d . . . . .
O79 O -0.0127(7) -0.0297(7) 0.6573(5) 0.019(3) Uani 1 1 d . U . . .
O80 O -0.0137(7) 0.2417(6) 0.6019(4) 0.017(3) Uani 1 1 d . . . . .
O81 O 0.2815(7) 0.0184(6) 0.6240(5) 0.016(3) Uani 1 1 d . U . . .
O82 O -0.2731(7) 0.6463(6) 0.7656(5) 0.017(3) Uani 1 1 d . . . . .
O83 O -0.4679(7) 0.4968(7) 0.8575(5) 0.025(3) Uani 1 1 d . . . . .
O84 O 0.1456(8) -0.1342(7) 0.6076(5) 0.025(3) Uani 1 1 d . . . . .
O85 O -0.3305(7) 0.3828(7) 0.6772(5) 0.018(3) Uani 1 1 d . U . . .
O86 O 0.1924(7) 0.1368(7) 0.6947(4) 0.013(3) Uani 1 1 d . . . . .
O87 O -0.1675(8) 0.6089(7) 0.8341(5) 0.023(3) Uani 1 1 d . . . . .
O88 O 0.2312(7) 0.0011(7) 0.7367(4) 0.014(3) Uani 1 1 d . . . . .
O89 O -0.2162(7) 0.1595(7) 0.6671(5) 0.017(3) Uani 1 1 d . . . . .
O90 O 0.2784(7) 0.3519(7) 0.5608(5) 0.021(3) Uani 1 1 d . . . . .
O91 O -0.3794(8) 0.5329(7) 0.6400(5) 0.027(3) Uani 1 1 d . . . . .
O92 O 0.1483(8) 0.1175(6) 0.7955(4) 0.016(3) Uani 1 1 d . . . . .
O93 O -0.2476(8) -0.0050(8) 0.8299(5) 0.028(3) Uani 1 1 d . U . . .
O94 O 0.2787(7) 0.2588(6) 0.7627(4) 0.013(3) Uani 1 1 d . . . . .
O95 O 0.1375(8) 0.0417(7) 0.9451(5) 0.026(3) Uani 1 1 d . . . . .
O96 O 0.5271(7) 0.0219(7) 0.6386(5) 0.018(3) Uani 1 1 d . . . . .
O97 O -0.3660(7) 0.2599(7) 0.7311(5) 0.019(3) Uani 1 1 d . . . . .
O98 O -0.3324(8) 0.2734(8) 0.6196(5) 0.026(3) Uani 1 1 d . . . . .
O99 O -0.2171(7) 0.4953(7) 0.8762(5) 0.019(3) Uani 1 1 d . . . . .
O100 O 0.0148(8) 0.6830(7) 0.6703(5) 0.028(3) Uani 1 1 d . . . . .
O101 O -0.1022(8) 0.0484(8) 0.9336(5) 0.026(3) Uani 1 1 d . . . . .
O102 O -0.2807(8) 0.2807(7) 0.9454(5) 0.023(3) Uani 1 1 d . . . . .
O103 O -0.1106(7) 0.5320(6) 0.6476(4) 0.013(3) Uani 1 1 d . . . . .
O104 O -0.0661(7) 0.3987(6) 0.8089(4) 0.015(3) Uani 1 1 d . U . . .
O105 O -0.1107(7) 0.3125(7) 0.6950(4) 0.014(3) Uani 1 1 d . U . . .
O106 O 0.0275(8) 0.4955(7) 0.5599(5) 0.023(3) Uani 1 1 d . . . . .
O107 O 0.1920(7) 0.4811(7) 0.8922(5) 0.019(3) Uani 1 1 d . . . . .
O108 O -0.0537(7) 0.1145(7) 0.6177(5) 0.020(3) Uani 1 1 d . . . . .
O109 O 0.1700(7) 0.3973(7) 0.7691(5) 0.018(3) Uani 1 1 d . . . . .
O110 O -0.3390(8) 0.6509(7) 0.8767(5) 0.027(3) Uani 1 1 d . . . . .
N1 N 0.4344(16) 0.3018(14) 0.9434(10) 0.070(7) Uani 1 1 d . U . . .
N2 N 0.4360(12) 0.3998(12) 0.9770(8) 0.050(4) Uani 1 1 d . U . . .
N3 N -0.0708(12) 0.6416(10) 0.5295(8) 0.044(5) Uani 1 1 d . . . . .
H3B H -0.0337 0.5942 0.5266 0.053 Uiso 1 1 calc R U . . .
N4 N -0.1459(11) 0.7569(9) 0.5585(7) 0.028(4) Uani 1 1 d . . . . .
N5 N -0.4101(15) 1.0813(15) 0.7623(11) 0.075(7) Uani 1 1 d . U . . .
H5B H -0.4401 1.0959 0.7942 0.090 Uiso 1 1 calc R U . . .
N6 N -0.3291(11) 1.0090(11) 0.6949(8) 0.040(4) Uani 1 1 d . U . . .
N7 N -0.4473(14) 0.5491(14) 1.2621(10) 0.068(7) Uani 1 1 d . U . . .
H7A H -0.4719 0.5606 1.2952 0.082 Uiso 1 1 calc R U . . .
N8 N -0.3734(11) 0.4837(11) 1.1893(8) 0.041(5) Uani 1 1 d . . . . .
N9 N -0.0517(15) 0.1210(16) 1.0248(9) 0.079(8) Uani 1 1 d . . . . .
H9A H -0.0188 0.0722 1.0228 0.095 Uiso 1 1 calc R U . . .
N10 N -0.1458(10) 0.2366(10) 1.0548(6) 0.027(3) Uani 1 1 d . U . . .
N11 N 0.5815(13) 0.2926(13) 0.0613(8) 0.056(6) Uani 1 1 d . . . . .
H11A H 0.5946 0.3205 0.0335 0.067 Uiso 1 1 calc R U . . .
N12 N 0.5282(10) 0.2563(9) 0.1430(6) 0.026(3) Uani 1 1 d . U . . .
N13 N 0.3933(13) 0.1796(12) 0.4451(8) 0.051(5) Uani 1 1 d . U . . .
H13B H 0.3892 0.1459 0.4710 0.061 Uiso 1 1 calc R U . . .
N14 N 0.4154(11) 0.2301(11) 0.3672(7) 0.034(4) Uani 1 1 d . U . . .
C1 C 0.4645(14) 0.4526(13) 0.9893(8) 0.036(5) Uani 1 1 d . U . . .
C2 C 0.5524(14) 0.4403(15) 0.9635(9) 0.052(7) Uani 1 1 d . . . . .
H2A H 0.5869 0.3993 0.9406 0.062 Uiso 1 1 calc R U . . .
C3 C 0.5850(15) 0.4919(15) 0.9737(10) 0.047(6) Uani 1 1 d . . . . .
H3A H 0.6402 0.4880 0.9552 0.057 Uiso 1 1 calc R U . . .
C4 C 0.3505(16) 0.4059(15) 0.9903(10) 0.058(5) Uani 1 1 d . U . . .
H4B H 0.3025 0.4451 1.0096 0.070 Uiso 1 1 calc R U . . .
C5 C 0.482(2) 0.3369(17) 0.9513(12) 0.077(10) Uani 1 1 d . . . . .
H5A H 0.5420 0.3178 0.9397 0.093 Uiso 1 1 calc R U . . .
C6 C 0.3511(17) 0.3444(15) 0.9699(10) 0.059(5) Uani 1 1 d . U . . .
H6A H 0.3036 0.3328 0.9731 0.071 Uiso 1 1 calc R U . . .
C11 C -0.1876(12) 0.8228(12) 0.5917(8) 0.029(5) Uani 1 1 d . . . . .
C12 C -0.2328(12) 0.8932(12) 0.5727(9) 0.033(5) Uani 1 1 d . . . . .
H12A H -0.2317 0.8998 0.5364 0.040 Uiso 1 1 calc R U . . .
C13 C -0.2813(12) 0.9564(12) 0.6053(9) 0.030(5) Uani 1 1 d . U . . .
H13A H -0.3148 1.0042 0.5919 0.036 Uiso 1 1 calc R U . . .
C14 C -0.2782(13) 0.9460(12) 0.6587(9) 0.031(5) Uani 1 1 d . U . . .
C15 C -0.2288(16) 0.8764(13) 0.6773(10) 0.047(6) Uani 1 1 d . . . . .
H15A H -0.2258 0.8704 0.7129 0.056 Uiso 1 1 calc R U . . .
C16 C -0.1828(14) 0.8145(13) 0.6443(10) 0.043(6) Uani 1 1 d . . . . .
H16A H -0.1483 0.7669 0.6574 0.052 Uiso 1 1 calc R U . . .
C17 C -0.1696(13) 0.7543(13) 0.5130(8) 0.036(5) Uani 1 1 d . . . . .
H17A H -0.2101 0.7946 0.4978 0.043 Uiso 1 1 calc R U . . .
C18 C -0.0881(14) 0.6881(12) 0.5672(9) 0.037(5) Uani 1 1 d . . . . .
H18A H -0.0631 0.6745 0.5960 0.044 Uiso 1 1 calc R U . . .
C19 C -0.1220(14) 0.6814(15) 0.4951(9) 0.045(6) Uani 1 1 d . . . . .
H19A H -0.1235 0.6617 0.4649 0.054 Uiso 1 1 calc R U . . .
C20 C -0.3503(14) 1.0847(13) 0.6807(10) 0.044(4) Uani 1 1 d . U . . .
H20A H -0.3328 1.1045 0.6463 0.052 Uiso 1 1 calc R U . . .
C21 C -0.3655(14) 1.0021(14) 0.7472(10) 0.042(6) Uani 1 1 d . U . . .
H21A H -0.3624 0.9568 0.7684 0.051 Uiso 1 1 calc R U . . .
C22 C -0.3997(14) 1.1270(14) 0.7226(10) 0.041(4) Uani 1 1 d . U . . .
H22A H -0.4229 1.1813 0.7228 0.049 Uiso 1 1 calc R U . . .
C31 C -0.3192(13) 0.4202(12) 1.1542(10) 0.036(6) Uani 1 1 d . . . . .
C32 C -0.3303(14) 0.4225(14) 1.1053(10) 0.047(6) Uani 1 1 d . . . . .
H32A H -0.3750 0.4634 1.0940 0.056 Uiso 1 1 calc R U . . .
C33 C -0.2718(12) 0.3607(12) 1.0714(9) 0.032(5) Uani 1 1 d . . . . .
H33A H -0.2763 0.3606 1.0367 0.038 Uiso 1 1 calc R U . . .
C34 C -0.2080(13) 0.3007(12) 1.0906(9) 0.030(5) Uani 1 1 d . . . . .
C35 C -0.1980(14) 0.3001(13) 1.1406(8) 0.034(5) Uani 1 1 d . U . . .
H35A H -0.1543 0.2588 1.1526 0.041 Uiso 1 1 calc R U . . .
C36 C -0.2523(16) 0.3600(14) 1.1722(9) 0.046(6) Uani 1 1 d . . . . .
H36A H -0.2453 0.3615 1.2060 0.055 Uiso 1 1 calc R U . . .
C37 C -0.3961(14) 0.5601(13) 1.1727(11) 0.043(6) Uani 1 1 d . . . . .
H37A H -0.3828 0.5801 1.1378 0.052 Uiso 1 1 calc R U . . .
C38 C -0.4055(15) 0.4778(15) 1.2417(11) 0.049(6) Uani 1 1 d . U . . .
H38A H -0.3999 0.4311 1.2616 0.059 Uiso 1 1 calc R U . . .
C39 C -0.4418(14) 0.6008(14) 1.2173(10) 0.042(6) Uani 1 1 d . U . . .
H39A H -0.4662 0.6550 1.2184 0.050 Uiso 1 1 calc R U . . .
C40 C -0.1138(13) 0.2410(13) 1.0021(9) 0.037(4) Uani 1 1 d . U . . .
H40A H -0.1294 0.2865 0.9807 0.045 Uiso 1 1 calc R U . . .
C41 C -0.1075(15) 0.1610(14) 1.0687(8) 0.044(6) Uani 1 1 d . . . . .
H41A H -0.1177 0.1392 1.1034 0.052 Uiso 1 1 calc R U . . .
C42 C -0.0604(13) 0.1765(12) 0.9849(8) 0.035(4) Uani 1 1 d . U . . .
H42A H -0.0302 0.1676 0.9491 0.042 Uiso 1 1 calc R U . . .
C51 C 0.4941(11) 0.2545(12) 0.2004(7) 0.027(5) Uani 1 1 d . . . . .
C52 C 0.4609(12) 0.1982(12) 0.2217(8) 0.031(5) Uani 1 1 d . . . . .
H52A H 0.4577 0.1652 0.2000 0.038 Uiso 1 1 calc R U . . .
C53 C 0.4322(12) 0.1937(14) 0.2781(9) 0.036(5) Uani 1 1 d . . . . .
H53A H 0.4071 0.1584 0.2945 0.043 Uiso 1 1 calc R U . . .
C54 C 0.4409(11) 0.2414(12) 0.3093(7) 0.026(5) Uani 1 1 d . . . . .
C55 C 0.4722(11) 0.2977(12) 0.2848(8) 0.032(5) Uani 1 1 d . . . . .
H55A H 0.4745 0.3320 0.3058 0.039 Uiso 1 1 calc R U . . .
C56 C 0.4986(13) 0.3036(12) 0.2323(8) 0.034(5) Uani 1 1 d . U . . .
H56A H 0.5206 0.3413 0.2166 0.040 Uiso 1 1 calc R U . . .
C57 C 0.5788(13) 0.1935(13) 0.1129(8) 0.033(4) Uani 1 1 d . U . . .
H57A H 0.5908 0.1420 0.1256 0.040 Uiso 1 1 calc R U . . .
C58 C 0.5298(13) 0.3203(12) 0.1102(9) 0.038(6) Uani 1 1 d . . . . .
H58A H 0.5013 0.3724 0.1194 0.045 Uiso 1 1 calc R U . . .
C59 C 0.6084(12) 0.2146(11) 0.0639(8) 0.023(3) Uani 1 1 d . U . . .
H59A H 0.6424 0.1815 0.0357 0.027 Uiso 1 1 calc R U . . .
C60 C 0.3814(14) 0.2879(14) 0.4024(8) 0.040(4) Uani 1 1 d . U . . .
H60A H 0.3689 0.3406 0.3934 0.048 Uiso 1 1 calc R U . . .
C61 C 0.4239(14) 0.1631(14) 0.3939(8) 0.045(6) Uani 1 1 d . . . . .
H61A H 0.4469 0.1140 0.3796 0.054 Uiso 1 1 calc R U . . .
C62 C 0.3691(14) 0.2568(14) 0.4516(9) 0.038(4) Uani 1 1 d . U . . .
H62A H 0.3483 0.2823 0.4838 0.046 Uiso 1 1 calc R U . . .
O1W O -0.0607(10) 0.3911(10) 1.0445(5) 0.047(4) Uani 1 1 d . . . . .
O2W O 0.2158(9) 0.2498(10) 1.0266(7) 0.051(5) Uani 1 1 d . . . . .
O3W O 0.0510(12) 0.2201(10) 1.0782(6) 0.058(5) Uani 1 1 d . . . . .
O4W O 0.1068(13) 0.4244(10) 1.0003(8) 0.075(6) Uani 1 1 d . U . . .
O5W O 0.4562(17) 0.1294(16) 0.9881(11) 0.134(7) Uani 1 1 d . U . . .
O6W O 0.6306(14) 0.1579(14) 0.9347(10) 0.101(8) Uani 1 1 d . . . . .
O7W O 0.5724(16) 0.0659(15) 0.8862(10) 0.123(8) Uani 1 1 d . U . . .
O8W O 0.159(2) -0.074(2) 0.4947(12) 0.110(7) Uani 0.75 1 d . U P . .
O9W O 0.2595(14) -0.1674(16) 0.5226(8) 0.105(8) Uani 1 1 d . U . . .
O10W O -0.0024(19) -0.0992(18) 0.5436(12) 0.092(9) Uani 0.75 1 d . U P . .
O11W O 0.1627(19) -0.2888(17) 0.5859(12) 0.091(5) Uani 0.75 1 d . U P . .
O12W O 0.132(2) -0.2127(18) 0.4691(12) 0.097(5) Uani 0.75 1 d . U P . .
O13W O -0.001(3) -0.175(2) 0.6272(18) 0.086(13) Uani 0.5 1 d . U P . .
O14W O -0.483(2) 0.4193(19) 0.6248(15) 0.060(10) Uani 0.5 1 d . U P . .
O15W O -0.380(3) 0.181(2) 0.5641(13) 0.065(11) Uani 0.5 1 d . . P . .
O16W O -0.552(3) 0.362(3) 0.5512(19) 0.098(14) Uani 0.5 1 d . U P . .
O17W O -0.364(2) 0.336(3) 0.5063(11) 0.108(12) Uani 0.5 1 d D U P . .
O20W O 0.1678(15) 0.0706(11) 1.0658(9) 0.092(7) Uani 1 1 d . . . . .
O21W O 0.2869(19) -0.0460(16) 0.5233(10) 0.125(9) Uani 1 1 d . U . . .
O22W O 0.1718(16) -0.2962(12) 0.7037(11) 0.107(8) Uani 1 1 d . . . . .
O23W O 0.7356(15) 0.0880(15) 0.0075(9) 0.115(9) Uani 1 1 d . . . . .
O24W O 0.3358(18) 0.2186(16) 1.0866(12) 0.126(9) Uani 1 1 d . U . . .
O25W O -0.528(2) 0.189(2) 0.5513(14) 0.113(11) Uiso 0.75 1 d . . P . .
O26W O -0.1290(19) 0.8099(18) 0.7867(12) 0.095(10) Uiso 0.75 1 d . . P . .
O27W O 0.167(2) 0.572(2) 0.5641(13) 0.108(11) Uiso 0.75 1 d . . P . .
O28W O -0.289(3) 0.809(2) 0.8056(16) 0.136(14) Uiso 0.75 1 d . . P . .
O29W O 0.2792(13) 0.1115(12) 0.9692(7) 0.073(6) Uani 1 1 d . . . . .
O30W O 0.3351(16) -0.2932(12) 0.6959(9) 0.093(7) Uani 1 1 d . . . . .
O31W O 0.464(3) -0.008(3) 0.9453(17) 0.089(13) Uani 0.5 1 d D U P D 1
O32W O 0.533(3) 0.008(3) 0.9817(17) 0.093(17) Uani 0.5 1 d D . P E 2
O33W O 0.540(3) 0.023(3) 0.525(2) 0.113(17) Uiso 0.5 1 d . . P . .
O34W O 0.392(3) 0.538(3) 0.600(2) 0.110(16) Uiso 0.5 1 d . . P . .
O35W O 0.356(4) -0.228(4) 0.562(2) 0.13(2) Uiso 0.5 1 d . . P F 1
O36W O 0.411(4) -0.280(4) 0.582(3) 0.056(19) Uiso 0.25 1 d . . P G 2
O37W O 0.230(5) 0.472(4) 0.474(3) 0.06(2) Uiso 0.25 1 d . . P H 1
O38W O -0.200(5) 0.541(4) 0.539(3) 0.06(2) Uiso 0.25 1 d . . P I 2
O39W O -0.400(6) 0.512(6) 0.500(4) 0.10(3) Uiso 0.25 1 d . . P . .

loop_
_atom_site_aniso_label
_atom_site_aniso_U_11
_atom_site_aniso_U_22
_atom_site_aniso_U_33
_atom_site_aniso_U_23
_atom_site_aniso_U_13
_atom_site_aniso_U_12
W1 0.0123(3) 0.0151(4) 0.0114(3) -0.0008(3) -0.0015(3) -0.0061(3)
W2 0.0120(3) 0.0215(4) 0.0151(4) -0.0005(3) -0.0040(3) -0.0085(3)
W3 0.0134(3) 0.0148(4) 0.0108(3) -0.0024(3) -0.0013(3) -0.0066(3)
W4 0.0208(4) 0.0144(4) 0.0173(4) -0.0033(3) -0.0039(3) -0.0075(3)
W5 0.0163(4) 0.0144(4) 0.0120(4) 0.0004(3) -0.0034(3) -0.0066(3)
W6 0.0148(3) 0.0164(4) 0.0121(3) -0.0025(3) -0.0007(3) -0.0065(3)
W7 0.0154(4) 0.0141(4) 0.0126(4) 0.0006(3) -0.0032(3) -0.0055(3)
W8 0.0222(4) 0.0149(4) 0.0145(4) -0.0043(3) -0.0026(3) -0.0084(3)
W9 0.0153(4) 0.0152(4) 0.0144(4) 0.0013(3) -0.0014(3) -0.0084(3)
W10 0.0115(3) 0.0181(4) 0.0142(4) -0.0013(3) 0.0000(3) -0.0072(3)
W11 0.0208(4) 0.0127(4) 0.0178(4) 0.0017(3) -0.0028(3) -0.0086(3)
W12 0.0137(3) 0.0151(4) 0.0120(3) 0.0003(3) -0.0015(3) -0.0073(3)
W13 0.0148(4) 0.0174(4) 0.0198(4) -0.0049(3) -0.0014(3) -0.0005(3)
W14 0.0148(4) 0.0190(4) 0.0145(4) 0.0013(3) -0.0051(3) -0.0076(3)
W15 0.0187(4) 0.0109(4) 0.0165(4) 0.0013(3) -0.0041(3) -0.0047(3)
W16 0.0153(4) 0.0197(4) 0.0208(4) 0.0009(3) -0.0071(3) -0.0032(3)
W17 0.0225(4) 0.0186(4) 0.0171(4) -0.0029(3) -0.0044(3) -0.0129(3)
W18 0.0144(3) 0.0177(4) 0.0122(4) -0.0011(3) -0.0029(3) -0.0080(3)
W19 0.0107(3) 0.0225(4) 0.0159(4) -0.0007(3) -0.0017(3) -0.0083(3)
W20 0.0201(4) 0.0170(4) 0.0181(4) -0.0005(3) -0.0021(3) -0.0129(3)
W21 0.0226(4) 0.0136(4) 0.0165(4) 0.0013(3) -0.0046(3) -0.0095(3)
W22 0.0169(4) 0.0119(4) 0.0166(4) -0.0030(3) -0.0018(3) -0.0031(3)
W23 0.0156(4) 0.0266(4) 0.0188(4) -0.0008(3) -0.0060(3) -0.0114(3)
W24 0.0187(4) 0.0255(4) 0.0193(4) -0.0026(3) -0.0056(3) -0.0144(3)
W25 0.0119(4) 0.0257(4) 0.0198(4) -0.0007(3) -0.0019(3) -0.0111(3)
W26 0.0163(4) 0.0138(4) 0.0198(4) 0.0006(3) -0.0057(3) -0.0012(3)
W27 0.0092(3) 0.0207(4) 0.0172(4) -0.0021(3) -0.0024(3) -0.0044(3)
W28 0.0112(3) 0.0189(4) 0.0202(4) -0.0020(3) -0.0003(3) -0.0017(3)
W29 0.0137(4) 0.0183(4) 0.0181(4) 0.0020(3) -0.0071(3) -0.0057(3)
W30 0.0172(4) 0.0225(4) 0.0208(4) 0.0004(3) -0.0031(3) -0.0143(3)
Mn1 0.0348(17) 0.0244(16) 0.0162(15) -0.0054(12) -0.0040(13) -0.0152(14)
Mn2 0.067(3) 0.102(4) 0.074(3) 0.009(3) -0.020(3) -0.037(3)
Mn3 0.073(7) 0.065(6) 0.068(7) -0.015(5) -0.028(5) -0.040(5)
Mn3A 0.106(7) 0.073(5) 0.079(6) -0.029(5) -0.058(5) -0.001(5)
Mn4 0.024(6) 0.084(11) 0.012(6) 0.007(6) -0.004(5) -0.038(7)
P1 0.011(2) 0.011(2) 0.008(2) -0.0021(17) -0.0017(17) -0.0029(18)
P2 0.013(2) 0.017(2) 0.010(2) 0.0005(18) -0.0008(17) -0.0079(19)
P3 0.012(2) 0.011(2) 0.020(2) -0.0043(19) -0.0031(18) -0.0051(19)
P4 0.016(2) 0.012(2) 0.013(2) -0.0021(18) -0.0033(18) -0.0068(19)
P5 0.010(2) 0.014(2) 0.010(2) 0.0014(17) -0.0033(17) -0.0050(18)
Na1 0.021(6) 0.029(7) 0.026(7) 0.000(6) -0.008(5) -0.012(5)
O18W 0.032(9) 0.032(9) 0.050(9) -0.008(6) -0.015(6) -0.020(6)
Na2 0.033(7) 0.023(7) 0.039(8) -0.010(6) -0.008(6) -0.007(6)
O19W 0.034(9) 0.035(9) 0.052(9) -0.007(6) -0.018(6) -0.017(6)
O1 0.007(5) 0.012(5) 0.013(5) 0.004(4) -0.007(4) -0.002(4)
O2 0.015(5) 0.010(5) 0.019(6) 0.001(4) 0.001(4) -0.004(4)
O3 0.020(6) 0.014(6) 0.010(6) 0.006(5) -0.008(5) -0.007(5)
O4 0.009(6) 0.039(8) 0.018(7) -0.009(6) 0.005(5) -0.009(6)
O5 0.014(5) 0.021(6) 0.025(6) 0.004(5) -0.006(5) -0.012(5)
O6 0.013(6) 0.015(6) 0.014(6) -0.002(5) -0.006(5) -0.004(5)
O7 0.017(6) 0.025(6) 0.026(6) -0.004(5) -0.010(5) -0.011(5)
O8 0.017(6) 0.014(7) 0.026(7) 0.001(5) 0.000(5) -0.011(5)
O9 0.018(6) 0.021(7) 0.015(6) 0.003(5) -0.004(5) -0.013(6)
O10 0.012(6) 0.027(7) 0.023(7) -0.010(6) -0.003(5) -0.009(6)
O11 0.005(5) 0.014(5) 0.015(5) 0.000(4) 0.000(4) 0.004(4)
O12 0.016(3) 0.016(3) 0.015(3) -0.0020(19) -0.0030(19) -0.005(2)
O13 0.016(6) 0.017(7) 0.026(7) -0.003(5) -0.008(5) -0.004(6)
O14 0.030(7) 0.023(7) 0.023(7) 0.000(6) -0.013(6) -0.015(6)
O15 0.016(6) 0.018(7) 0.017(6) -0.003(5) -0.008(5) -0.007(5)
O16 0.015(7) 0.033(8) 0.036(8) -0.005(6) 0.000(6) -0.016(6)
O17 0.026(7) 0.031(8) 0.034(8) -0.001(6) -0.011(6) -0.018(7)
O18 0.022(6) 0.006(5) 0.028(6) 0.004(5) -0.009(5) -0.006(5)
O19 0.012(6) 0.010(6) 0.023(7) -0.003(5) -0.004(5) -0.006(5)
O20 0.012(6) 0.013(6) 0.029(7) 0.003(5) -0.010(5) -0.008(5)
O21 0.019(5) 0.005(5) 0.015(5) 0.002(4) -0.003(4) -0.006(4)
O22 0.014(6) 0.008(6) 0.026(7) -0.003(5) -0.002(5) 0.001(5)
O23 0.018(6) 0.021(7) 0.009(6) -0.002(5) 0.003(5) -0.015(6)
O24 0.012(5) 0.008(5) 0.013(5) -0.001(4) -0.007(4) 0.003(4)
O25 0.036(8) 0.032(8) 0.016(7) 0.004(6) -0.006(6) -0.014(7)
O26 0.018(7) 0.025(7) 0.031(8) 0.006(6) -0.016(6) -0.015(6)
O27 0.009(6) 0.025(7) 0.019(6) 0.002(5) -0.007(5) -0.010(5)
O28 0.045(8) 0.013(7) 0.021(7) -0.002(5) -0.002(6) -0.015(6)
O29 0.024(7) 0.020(7) 0.009(6) 0.002(5) -0.003(5) -0.016(6)
O30 0.016(6) 0.021(7) 0.011(6) 0.007(5) -0.007(5) -0.014(5)
O31 0.006(5) 0.012(5) 0.020(6) 0.002(4) -0.006(4) 0.000(4)
O32 0.024(7) 0.037(8) 0.019(7) -0.003(6) -0.004(5) -0.020(7)
O33 0.009(6) 0.009(6) 0.010(6) 0.003(5) -0.003(4) -0.004(5)
O34 0.016(6) 0.013(6) 0.014(6) -0.006(5) 0.002(5) -0.005(5)
O35 0.008(5) 0.015(6) 0.014(5) -0.003(4) 0.002(4) 0.002(4)
O36 0.009(6) 0.013(6) 0.016(6) 0.002(5) 0.002(5) 0.000(5)
O37 0.013(4) 0.018(4) 0.016(4) 0.006(4) -0.007(3) -0.002(3)
O38 0.015(4) 0.005(4) 0.015(4) 0.000(3) 0.000(3) -0.006(3)
O39 0.020(7) 0.027(7) 0.019(7) -0.005(6) -0.003(5) -0.014(6)
O40 0.020(6) 0.017(7) 0.013(6) -0.001(5) -0.004(5) -0.011(5)
O41 0.010(5) 0.010(5) 0.028(6) -0.007(5) 0.000(4) -0.001(4)
O42 0.010(6) 0.016(7) 0.019(6) 0.002(5) -0.008(5) -0.003(5)
O43 0.018(6) 0.013(7) 0.025(7) -0.008(5) 0.005(5) -0.009(5)
O44 0.024(6) 0.015(6) 0.027(6) -0.006(5) -0.005(5) -0.013(5)
O45 0.015(6) 0.018(7) 0.027(7) 0.000(5) -0.005(5) -0.006(6)
O46 0.010(6) 0.014(6) 0.023(7) 0.008(5) -0.010(5) -0.004(5)
O47 0.013(6) 0.020(7) 0.018(6) 0.007(5) -0.004(5) -0.009(5)
O48 0.015(5) 0.012(5) 0.019(6) 0.006(4) -0.013(4) -0.005(4)
O49 0.012(6) 0.008(6) 0.015(6) -0.003(5) -0.002(5) -0.007(5)
O50 0.015(4) 0.015(4) 0.017(4) 0.000(4) 0.001(3) -0.011(4)
O51 0.010(6) 0.017(7) 0.017(6) -0.005(5) 0.000(5) -0.006(5)
O52 0.009(6) 0.019(7) 0.025(7) 0.002(5) -0.007(5) -0.003(5)
O53 0.034(6) 0.024(6) 0.010(5) -0.003(5) -0.004(5) -0.016(5)
O54 0.016(6) 0.009(6) 0.029(7) -0.001(5) -0.004(5) -0.007(5)
O55 0.015(6) 0.009(6) 0.028(7) 0.001(5) -0.002(5) -0.006(5)
O56 0.017(6) 0.015(7) 0.018(6) 0.004(5) -0.009(5) -0.003(5)
O57 0.004(5) 0.021(7) 0.019(6) -0.007(5) -0.004(5) -0.001(5)
O58 0.025(6) 0.012(5) 0.016(5) -0.001(4) -0.005(5) -0.013(5)
O59 0.015(6) 0.013(7) 0.024(7) 0.000(5) -0.002(5) 0.000(5)
O60 0.027(7) 0.017(7) 0.021(7) -0.001(5) -0.013(6) -0.002(6)
O61 0.013(4) 0.016(4) 0.017(4) 0.006(4) -0.008(3) -0.002(3)
O62 0.011(6) 0.012(6) 0.023(7) -0.007(5) 0.001(5) -0.002(5)
O63 0.023(6) 0.012(5) 0.020(6) 0.000(5) -0.006(5) -0.008(5)
O64 0.024(7) 0.028(8) 0.018(7) -0.005(6) -0.002(5) -0.014(6)
O65 0.019(5) 0.019(6) 0.021(6) 0.001(5) -0.007(5) -0.015(5)
O66 0.016(6) 0.039(8) 0.014(6) -0.003(6) -0.001(5) -0.016(6)
O67 0.020(7) 0.019(7) 0.023(7) 0.007(5) -0.006(5) -0.008(6)
O68 0.021(7) 0.017(7) 0.030(8) -0.004(6) -0.003(6) -0.007(6)
O69 0.012(5) 0.014(5) 0.017(5) 0.001(4) -0.008(4) -0.008(4)
O70 0.024(7) 0.021(7) 0.015(6) -0.002(5) -0.007(5) -0.014(6)
O71 0.010(6) 0.022(7) 0.016(6) -0.003(5) -0.004(5) -0.003(5)
O72 0.022(7) 0.020(7) 0.015(6) -0.007(5) -0.002(5) -0.015(6)
O73 0.017(6) 0.017(7) 0.019(7) 0.002(5) 0.001(5) -0.010(6)
O74 0.011(5) 0.019(6) 0.028(6) 0.001(5) -0.010(4) -0.009(5)
O75 0.023(7) 0.012(6) 0.021(7) -0.002(5) -0.008(5) -0.003(6)
O76 0.013(6) 0.019(7) 0.028(7) -0.009(6) -0.009(5) 0.005(5)
O77 0.013(6) 0.008(6) 0.027(7) -0.007(5) 0.000(5) -0.002(5)
O78 0.022(7) 0.022(7) 0.014(6) 0.002(5) 0.001(5) -0.001(6)
O79 0.015(5) 0.022(6) 0.027(6) -0.007(5) 0.000(5) -0.015(5)
O80 0.015(6) 0.010(6) 0.016(6) -0.002(5) -0.004(5) 0.004(5)
O81 0.011(5) 0.007(5) 0.025(6) -0.005(4) -0.002(4) 0.000(4)
O82 0.016(6) 0.008(6) 0.032(7) 0.003(5) -0.012(5) -0.005(5)
O83 0.010(6) 0.023(7) 0.031(8) -0.004(6) -0.001(5) 0.004(6)
O84 0.030(7) 0.028(8) 0.024(7) -0.015(6) -0.005(6) -0.014(6)
O85 0.012(5) 0.018(6) 0.023(6) 0.006(5) -0.012(4) 0.000(5)
O86 0.012(6) 0.021(7) 0.009(6) 0.002(5) -0.001(5) -0.010(5)
O87 0.023(7) 0.019(7) 0.022(7) -0.003(5) -0.005(5) -0.003(6)
O88 0.013(6) 0.018(7) 0.010(6) 0.008(5) -0.008(5) -0.006(5)
O89 0.013(6) 0.017(7) 0.018(6) -0.002(5) -0.001(5) -0.006(5)
O90 0.014(6) 0.029(8) 0.020(7) 0.003(6) -0.002(5) -0.010(6)
O91 0.014(6) 0.024(8) 0.041(8) 0.007(6) -0.012(6) -0.006(6)
O92 0.030(7) 0.010(6) 0.009(6) 0.002(5) -0.003(5) -0.011(6)
O93 0.033(7) 0.027(7) 0.034(7) 0.005(6) -0.007(6) -0.027(6)
O94 0.013(6) 0.005(6) 0.019(6) -0.001(5) -0.002(5) -0.004(5)
O95 0.034(8) 0.026(8) 0.018(7) 0.006(6) -0.012(6) -0.011(6)
O96 0.011(6) 0.029(7) 0.020(7) -0.010(6) -0.005(5) -0.008(6)
O97 0.013(6) 0.017(7) 0.030(7) -0.001(5) -0.004(5) -0.010(5)
O98 0.026(7) 0.034(8) 0.026(7) 0.002(6) -0.003(6) -0.023(7)
O99 0.011(6) 0.018(7) 0.027(7) -0.001(5) -0.008(5) -0.004(5)
O100 0.036(8) 0.019(7) 0.032(8) 0.006(6) -0.004(6) -0.021(7)
O101 0.035(8) 0.030(8) 0.012(7) 0.004(6) -0.003(6) -0.014(7)
O102 0.020(7) 0.024(7) 0.019(7) -0.007(6) 0.006(5) -0.006(6)
O103 0.013(6) 0.011(6) 0.012(6) -0.001(5) -0.005(5) 0.000(5)
O104 0.020(5) 0.006(5) 0.011(5) -0.002(4) 0.000(4) -0.001(4)
O105 0.007(5) 0.020(6) 0.014(5) -0.005(4) 0.001(4) -0.005(4)
O106 0.029(7) 0.020(7) 0.022(7) 0.003(6) -0.005(6) -0.015(6)
O107 0.018(6) 0.015(7) 0.022(7) -0.012(5) -0.002(5) -0.002(5)
O108 0.018(6) 0.022(7) 0.021(7) -0.002(5) -0.008(5) -0.007(6)
O109 0.008(6) 0.018(7) 0.028(7) -0.008(5) 0.005(5) -0.010(5)
O110 0.018(7) 0.025(8) 0.026(7) -0.013(6) 0.006(6) -0.001(6)
N1 0.076(10) 0.057(10) 0.080(11) -0.019(8) -0.002(8) -0.034(8)
N2 0.039(8) 0.044(9) 0.046(9) 0.000(8) 0.000(7) -0.003(8)
N3 0.042(11) 0.021(10) 0.045(12) 0.000(9) 0.003(9) 0.000(9)
N4 0.038(10) 0.014(9) 0.032(10) 0.003(7) -0.007(8) -0.012(8)
N5 0.062(10) 0.085(11) 0.088(11) -0.022(8) -0.024(8) -0.028(8)
N6 0.037(6) 0.036(6) 0.053(7) -0.007(6) -0.016(5) -0.015(5)
N7 0.063(10) 0.077(10) 0.074(10) -0.036(8) -0.009(8) -0.030(8)
N8 0.028(10) 0.045(12) 0.059(13) -0.013(10) -0.013(9) -0.018(9)
N9 0.067(16) 0.09(2) 0.048(15) -0.022(14) -0.001(12) -0.005(15)
N10 0.029(6) 0.027(6) 0.025(6) 0.002(5) -0.004(5) -0.014(5)
N11 0.052(13) 0.071(16) 0.048(13) 0.014(11) -0.005(11) -0.036(13)
N12 0.026(6) 0.022(6) 0.033(6) 0.000(5) -0.015(5) -0.008(5)
N13 0.057(9) 0.053(9) 0.040(9) 0.017(7) -0.006(7) -0.029(7)
N14 0.034(6) 0.043(7) 0.023(6) 0.002(5) -0.008(5) -0.014(5)
C1 0.037(9) 0.033(9) 0.025(8) 0.004(7) -0.012(7) -0.002(7)
C2 0.030(13) 0.045(15) 0.037(14) 0.010(11) 0.003(10) 0.014(12)
C3 0.032(13) 0.061(18) 0.049(15) -0.011(13) -0.010(11) -0.015(13)
C4 0.045(9) 0.046(10) 0.057(10) -0.004(8) 0.003(8) -0.003(9)
C5 0.07(2) 0.06(2) 0.07(2) -0.052(17) 0.021(16) -0.004(17)
C6 0.049(9) 0.046(10) 0.056(10) -0.001(8) 0.002(8) -0.004(9)
C11 0.024(11) 0.027(12) 0.037(12) 0.019(10) -0.016(9) -0.012(9)
C12 0.025(11) 0.027(12) 0.033(12) 0.007(9) 0.001(9) -0.006(10)
C13 0.023(8) 0.029(8) 0.046(9) -0.002(7) -0.007(7) -0.018(7)
C14 0.027(8) 0.029(8) 0.048(9) -0.003(7) -0.008(7) -0.020(7)
C15 0.075(18) 0.033(14) 0.045(15) 0.000(11) -0.023(13) -0.029(14)
C16 0.040(13) 0.024(12) 0.067(17) 0.004(12) -0.032(12) -0.005(11)
C17 0.026(11) 0.035(13) 0.030(12) 0.006(10) -0.010(9) 0.004(10)
C18 0.046(14) 0.020(12) 0.044(14) 0.015(10) -0.014(11) -0.016(11)
C19 0.034(13) 0.063(17) 0.021(12) -0.005(11) -0.006(10) -0.002(12)
C20 0.038(7) 0.037(8) 0.057(8) -0.003(7) -0.020(7) -0.010(7)
C21 0.041(9) 0.036(9) 0.057(10) -0.006(7) -0.004(7) -0.026(8)
C22 0.034(7) 0.039(7) 0.054(7) -0.004(6) -0.019(6) -0.011(6)
C31 0.022(11) 0.016(11) 0.053(15) -0.005(10) 0.010(10) -0.005(9)
C32 0.034(13) 0.039(15) 0.056(17) -0.006(12) -0.013(12) -0.001(11)
C33 0.028(11) 0.028(12) 0.037(12) 0.011(10) -0.020(10) -0.004(10)
C34 0.034(12) 0.025(12) 0.048(14) 0.007(10) -0.018(10) -0.023(10)
C35 0.040(9) 0.037(9) 0.025(8) -0.013(7) -0.012(7) -0.008(7)
C36 0.057(16) 0.049(16) 0.035(13) -0.010(12) -0.005(12) -0.026(14)
C37 0.037(13) 0.026(13) 0.064(17) -0.003(12) -0.023(12) -0.004(11)
C38 0.047(10) 0.047(10) 0.067(11) -0.013(8) -0.015(8) -0.028(8)
C39 0.034(9) 0.039(9) 0.063(10) -0.016(8) -0.022(8) -0.012(7)
C40 0.037(5) 0.035(5) 0.033(5) 0.001(4) -0.004(4) -0.012(4)
C41 0.059(16) 0.045(15) 0.019(11) -0.008(10) 0.009(10) -0.024(13)
C42 0.034(7) 0.033(7) 0.024(7) 0.003(6) 0.001(6) -0.007(6)
C51 0.016(10) 0.032(12) 0.021(10) 0.019(9) 0.000(8) -0.009(9)
C52 0.020(10) 0.036(13) 0.034(12) -0.010(10) 0.003(9) -0.010(10)
C53 0.019(11) 0.049(15) 0.044(14) 0.001(11) -0.008(10) -0.017(11)
C54 0.009(9) 0.041(13) 0.016(10) 0.002(9) -0.004(7) 0.001(9)
C55 0.013(10) 0.033(13) 0.041(13) -0.010(10) 0.007(9) -0.005(9)
C56 0.041(9) 0.021(8) 0.029(8) 0.004(7) -0.003(7) -0.009(7)
C57 0.033(5) 0.029(5) 0.033(5) -0.003(4) -0.008(4) -0.008(4)
C58 0.030(12) 0.017(11) 0.048(14) 0.006(10) -0.007(10) 0.005(9)
C59 0.031(7) 0.018(7) 0.025(7) -0.005(6) -0.007(6) -0.013(6)
C60 0.040(7) 0.048(8) 0.027(7) 0.001(6) -0.006(6) -0.014(7)
C61 0.044(14) 0.043(15) 0.027(13) 0.010(11) 0.011(10) -0.014(12)
C62 0.038(6) 0.050(7) 0.026(6) -0.001(6) -0.008(5) -0.016(6)
O1W 0.054(10) 0.073(12) 0.018(8) -0.008(8) -0.016(7) -0.020(9)
O2W 0.028(8) 0.057(11) 0.065(11) -0.026(9) -0.019(8) 0.000(8)
O3W 0.089(14) 0.049(11) 0.036(10) 0.007(8) 0.007(9) -0.046(11)
O4W 0.099(13) 0.035(9) 0.076(12) 0.006(8) 0.004(10) -0.032(9)
O5W 0.115(11) 0.113(11) 0.112(11) 0.029(10) 0.004(10) -0.018(10)
O6W 0.085(16) 0.100(18) 0.13(2) 0.024(16) -0.043(15) -0.043(15)
O7W 0.111(12) 0.098(12) 0.104(12) 0.014(11) -0.001(11) -0.010(11)
O8W 0.110(12) 0.105(11) 0.083(11) -0.001(10) -0.034(10) -0.007(11)
O9W 0.079(13) 0.155(17) 0.060(12) 0.023(12) -0.002(10) -0.045(12)
O10W 0.086(12) 0.107(13) 0.095(12) -0.035(9) -0.032(9) -0.031(9)
O11W 0.101(7) 0.079(6) 0.085(7) -0.015(6) -0.028(6) -0.020(6)
O12W 0.103(8) 0.087(7) 0.086(8) -0.016(6) -0.033(7) -0.012(7)
O13W 0.084(19) 0.071(19) 0.11(2) 0.007(16) -0.027(16) -0.038(16)
O14W 0.065(17) 0.031(15) 0.077(18) -0.010(13) -0.018(14) -0.009(13)
O15W 0.11(3) 0.05(2) 0.04(2) -0.013(17) -0.01(2) -0.04(2)
O16W 0.068(19) 0.12(2) 0.11(2) 0.025(17) -0.019(15) -0.062(17)
O17W 0.076(17) 0.14(2) 0.059(17) 0.009(17) -0.001(15) -0.009(17)
O20W 0.114(18) 0.049(13) 0.104(18) 0.001(12) 0.004(14) -0.046(13)
O21W 0.161(18) 0.115(16) 0.090(15) -0.012(12) -0.035(13) -0.040(14)
O22W 0.13(2) 0.046(13) 0.15(2) -0.013(14) -0.057(18) -0.018(14)
O23W 0.100(18) 0.11(2) 0.085(17) -0.021(15) 0.005(14) -0.001(16)
O24W 0.142(17) 0.114(16) 0.140(17) -0.015(13) -0.064(14) -0.043(13)
O29W 0.087(15) 0.082(15) 0.054(12) -0.006(11) -0.014(10) -0.038(13)
O30W 0.14(2) 0.071(15) 0.086(16) 0.020(12) -0.036(15) -0.063(16)
O31W 0.10(2) 0.11(2) 0.08(2) 0.004(16) -0.054(16) -0.039(16)
O32W 0.14(5) 0.08(3) 0.10(4) -0.02(3) -0.07(4) -0.05(3)

loop_
_atom_type_symbol
_atom_type_description
_atom_type_scat_dispersion_real
_atom_type_scat_dispersion_imag
_atom_type_scat_source
C C 0.0033 0.0016 'International Tables Vol C Tables 4.2.6.8 and 6.1.1.4'
H H 0.0000 0.0000 'International Tables Vol C Tables 4.2.6.8 and 6.1.1.4'
N N 0.0061 0.0033 'International Tables Vol C Tables 4.2.6.8 and 6.1.1.4'
O O 0.0106 0.0060 'International Tables Vol C Tables 4.2.6.8 and 6.1.1.4'
P P 0.1023 0.0942 'International Tables Vol C Tables 4.2.6.8 and 6.1.1.4'
Mn Mn 0.3368 0.7283 'International Tables Vol C Tables 4.2.6.8 and 6.1.1.4'
W W -0.8490 6.8722 'International Tables Vol C Tables 4.2.6.8 and 6.1.1.4'
Na Na 0.0362 0.0249 'International Tables Vol C Tables 4.2.6.8 and 6.1.1.4'

loop_
_geom_angle_atom_site_label_1
_geom_angle_atom_site_label_2
_geom_angle_atom_site_label_3
_geom_angle
_geom_angle_site_symmetry_1
_geom_angle_site_symmetry_3
_geom_angle_publ_flag
O67 W1 O48 97.3(5) . . ?
O67 W1 O58 97.7(5) . . ?
O48 W1 O58 90.2(5) . . ?
O67 W1 O81 95.5(5) . . ?
O48 W1 O81 90.9(5) . . ?
O58 W1 O81 166.5(5) . . ?
O67 W1 O35 96.4(5) . . ?
O48 W1 O35 166.0(5) . . ?
O58 W1 O35 90.1(5) . . ?
O81 W1 O35 85.6(5) . . ?
O67 W1 O86 179.3(6) . . ?
O48 W1 O86 83.1(4) . . ?
O58 W1 O86 82.8(4) . . ?
O81 W1 O86 83.9(5) . . ?
O35 W1 O86 83.1(4) . . ?
O67 W1 Na1 134.2(5) . . ?
O48 W1 Na1 54.3(4) . . ?
O58 W1 Na1 53.7(4) . . ?
O81 W1 Na1 117.3(4) . . ?
O35 W1 Na1 115.9(4) . . ?
O86 W1 Na1 46.4(4) . . ?
O14 W2 O66 99.9(5) . . ?
O14 W2 O50 102.4(5) . . ?
O66 W2 O50 95.0(5) . . ?
O14 W2 O15 98.0(5) . . ?
O66 W2 O15 93.3(5) . . ?
O50 W2 O15 156.3(5) . . ?
O14 W2 O44 92.5(5) . . ?
O66 W2 O44 167.6(5) . . ?
O50 W2 O44 82.1(5) . . ?
O15 W2 O44 85.1(5) . . ?
O14 W2 O94 167.8(5) . . ?
O66 W2 O94 88.3(5) . . ?
O50 W2 O94 85.8(4) . . ?
O15 W2 O94 72.3(4) . . ?
O44 W2 O94 79.5(4) . . ?
O53 W3 O37 98.2(5) . . ?
O53 W3 O29 97.7(5) . . ?
O37 W3 O29 92.6(5) . . ?
O53 W3 O63 94.3(5) . . ?
O37 W3 O63 90.9(5) . . ?
O29 W3 O63 166.8(5) . . ?
O53 W3 O50 95.1(5) . . ?
O37 W3 O50 166.2(5) . . ?
O29 W3 O50 89.1(5) . . ?
O63 W3 O50 84.5(5) . . ?
O53 W3 O69 176.7(5) . . ?
O37 W3 O69 84.2(4) . . ?
O29 W3 O69 84.3(4) . . ?
O63 W3 O69 83.4(4) . . ?
O50 W3 O69 82.3(4) . . ?
O53 W3 Na2 135.9(5) . . ?
O37 W3 Na2 54.6(4) . . ?
O29 W3 Na2 55.9(4) . . ?
O63 W3 Na2 117.3(4) . . ?
O50 W3 Na2 116.5(4) . . ?
O69 W3 Na2 47.3(4) . . ?
O84 W4 O18 100.4(6) . . ?
O84 W4 O40 102.7(6) . . ?
O18 W4 O40 95.0(5) . . ?
O84 W4 O20 97.4(6) . . ?
O18 W4 O20 94.3(5) . . ?
O40 W4 O20 155.9(5) . . ?
O84 W4 O79 91.2(5) . . ?
O18 W4 O79 168.4(5) . . ?
O40 W4 O79 82.3(5) . . ?
O20 W4 O79 84.1(5) . . ?
O84 W4 O21 166.8(5) . . ?
O18 W4 O21 89.2(5) . . ?
O40 W4 O21 85.3(4) . . ?
O20 W4 O21 72.6(4) . . ?
O79 W4 O21 79.4(4) . . ?
O95 W5 O72 96.2(5) . . ?
O95 W5 O5 97.8(6) . . ?
O72 W5 O5 89.1(5) . . ?
O95 W5 O47 96.1(5) . . ?
O72 W5 O47 167.6(5) . . ?
O5 W5 O47 90.4(5) . . ?
O95 W5 O29 96.8(5) . . ?
O72 W5 O29 90.6(5) . . ?
O5 W5 O29 165.4(5) . . ?
O47 W5 O29 86.7(5) . . ?
O95 W5 O92 178.2(6) . . ?
O72 W5 O92 85.2(5) . . ?
O5 W5 O92 83.4(5) . . ?
O47 W5 O92 82.5(4) . . ?
O29 W5 O92 82.0(4) . . ?
O95 W5 Na2 133.1(5) . . ?
O72 W5 Na2 115.7(4) . . ?
O5 W5 Na2 115.2(4) . . ?
O47 W5 Na2 53.7(4) . . ?
O29 W5 Na2 52.4(4) . . ?
O92 W5 Na2 45.1(4) . . ?
O12 W6 O99 98.1(5) . . ?
O12 W6 O70 97.1(5) . . ?
O99 W6 O70 93.1(5) . . ?
O12 W6 O36 95.5(5) . . ?
O99 W6 O36 88.5(5) . . ?
O70 W6 O36 167.0(5) . . ?
O12 W6 O37 95.6(5) . . ?
O99 W6 O37 166.3(5) . . ?
O70 W6 O37 86.3(5) . . ?
O36 W6 O37 89.1(5) . . ?
O12 W6 O104 175.3(5) . . ?
O99 W6 O104 86.3(5) . . ?
O70 W6 O104 84.3(4) . . ?
O36 W6 O104 82.9(4) . . ?
O37 W6 O104 80.0(4) . . ?
O12 W6 Na2 132.1(5) . . ?
O99 W6 Na2 118.3(4) . . ?
O70 W6 Na2 53.9(4) . . ?
O36 W6 Na2 114.3(4) . . ?
O37 W6 Na2 51.1(4) . . ?
O104 W6 Na2 45.7(4) . . ?
O106 W7 O23 96.0(5) . . ?
O106 W7 O103 98.2(5) . . ?
O23 W7 O103 165.7(5) . . ?
O106 W7 O39 96.6(5) . . ?
O23 W7 O39 89.7(5) . . ?
O103 W7 O39 88.5(5) . . ?
O106 W7 O73 95.7(5) . . ?
O23 W7 O73 91.4(5) . . ?
O103 W7 O73 87.3(5) . . ?
O39 W7 O73 167.5(5) . . ?
O106 W7 O77 178.2(5) . . ?
O23 W7 O77 82.2(4) . . ?
O103 W7 O77 83.5(4) . . ?
O39 W7 O77 83.2(5) . . ?
O73 W7 O77 84.6(4) . . ?
O106 W7 Na1 131.6(5) . . ?
O23 W7 Na1 52.8(4) . . ?
O103 W7 Na1 115.9(4) . . ?
O39 W7 Na1 54.0(4) . . ?
O73 W7 Na1 118.0(4) . . ?
O77 W7 Na1 47.0(4) . . ?
O60 W8 O38 99.9(5) . . ?
O60 W8 O36 101.3(5) . . ?
O38 W8 O36 92.4(5) . . ?
O60 W8 O62 98.0(5) . . ?
O38 W8 O62 95.9(5) . . ?
O36 W8 O62 157.3(5) . . ?
O60 W8 O87 93.1(5) . . ?
O38 W8 O87 166.5(5) . . ?
O36 W8 O87 81.5(5) . . ?
O62 W8 O87 85.7(5) . . ?
O60 W8 O19 168.9(5) . . ?
O38 W8 O19 88.4(4) . . ?
O36 W8 O19 85.7(4) . . ?
O62 W8 O19 73.5(4) . . ?
O87 W8 O19 79.2(4) . . ?
O101 W9 O47 97.0(5) . . ?
O101 W9 O9 96.8(5) . . ?
O47 W9 O9 91.1(5) . . ?
O101 W9 O34 96.1(5) . . ?
O47 W9 O34 90.4(5) . . ?
O9 W9 O34 166.7(5) . . ?
O101 W9 O46 95.7(5) . . ?
O47 W9 O46 167.3(5) . . ?
O9 W9 O46 87.1(5) . . ?
O34 W9 O46 88.6(5) . . ?
O101 W9 O33 178.9(5) . . ?
O47 W9 O33 84.1(4) . . ?
O9 W9 O33 83.5(4) . . ?
O34 W9 O33 83.5(4) . . ?
O46 W9 O33 83.2(4) . . ?
O101 W9 Na2 134.3(5) . . ?
O47 W9 Na2 55.5(4) . . ?
O9 W9 Na2 117.2(4) . . ?
O34 W9 Na2 53.9(4) . . ?
O46 W9 Na2 114.6(4) . . ?
O33 W9 Na2 46.2(4) . . ?
O102 W10 O34 97.3(5) . . ?
O102 W10 O70 96.8(5) . . ?
O34 W10 O70 91.8(5) . . ?
O102 W10 O64 95.8(5) . . ?
O34 W10 O64 90.2(5) . . ?
O70 W10 O64 166.9(5) . . ?
O102 W10 O71 97.7(5) . . ?
O34 W10 O71 164.7(5) . . ?
O70 W10 O71 89.0(5) . . ?
O64 W10 O71 85.7(5) . . ?
O102 W10 O51 179.0(5) . . ?
O34 W10 O51 82.8(4) . . ?
O70 W10 O51 84.2(4) . . ?
O64 W10 O51 83.2(4) . . ?
O71 W10 O51 82.1(4) . . ?
O102 W10 Na2 134.8(5) . . ?
O34 W10 Na2 54.0(4) . . ?
O70 W10 Na2 56.1(4) . . ?
O64 W10 Na2 115.8(4) . . ?
O71 W10 Na2 115.2(4) . . ?
O51 W10 Na2 46.0(4) . . ?
O28 W11 O54 98.5(6) . . ?
O28 W11 O20 99.1(5) . . ?
O54 W11 O20 96.7(5) . . ?
O28 W11 O9 102.8(5) . . ?
O54 W11 O9 89.2(5) . . ?
O20 W11 O9 156.2(5) . . ?
O28 W11 O2 95.3(6) . . ?
O54 W11 O2 165.3(5) . . ?
O20 W11 O2 86.2(5) . . ?
O9 W11 O2 82.7(5) . . ?
O28 W11 O21 171.4(5) . . ?
O54 W11 O21 85.2(4) . . ?
O20 W11 O21 72.7(4) . . ?
O9 W11 O21 84.9(4) . . ?
O2 W11 O21 81.8(4) . . ?
O90 W12 O58 97.3(5) . . ?
O90 W12 O23 97.5(5) . . ?
O58 W12 O23 88.8(5) . . ?
O90 W12 O24 97.2(5) . . ?
O58 W12 O24 91.6(5) . . ?
O23 W12 O24 165.2(5) . . ?
O90 W12 O43 97.1(5) . . ?
O58 W12 O43 165.6(5) . . ?
O23 W12 O43 89.4(5) . . ?
O24 W12 O43 86.6(5) . . ?
O90 W12 O49 179.0(5) . . ?
O58 W12 O49 82.7(4) . . ?
O23 W12 O49 81.5(4) . . ?
O24 W12 O49 83.9(4) . . ?
O43 W12 O49 82.9(4) . . ?
O90 W12 Na1 133.1(5) . . ?
O58 W12 Na1 54.2(4) . . ?
O23 W12 Na1 52.0(4) . . ?
O24 W12 Na1 117.5(4) . . ?
O43 W12 Na1 114.5(4) . . ?
O49 W12 Na1 46.1(4) . . ?
O110 W13 O87 100.0(6) . . ?
O110 W13 O82 100.3(6) . . ?
O87 W13 O82 96.2(5) . . ?
O110 W13 O99 100.9(6) . . ?
O87 W13 O99 88.0(5) . . ?
O82 W13 O99 157.4(5) . . ?
O110 W13 O13 95.4(5) . . ?
O87 W13 O13 163.4(5) . . ?
O82 W13 O13 87.1(5) . . ?
O99 W13 O13 82.9(5) . . ?
O110 W13 O6 172.4(5) . . ?
O87 W13 O6 84.4(5) . . ?
O82 W13 O6 72.9(4) . . ?
O99 W13 O6 85.4(4) . . ?
O13 W13 O6 81.0(4) . . ?
O25 W14 O61 97.8(6) . . ?
O25 W14 O39 99.1(6) . . ?
O61 W14 O39 91.9(5) . . ?
O25 W14 O80 95.6(6) . . ?
O61 W14 O80 166.0(5) . . ?
O39 W14 O80 89.8(5) . . ?
O25 W14 O10 96.2(6) . . ?
O61 W14 O10 86.5(5) . . ?
O39 W14 O10 164.7(5) . . ?
O80 W14 O10 88.1(5) . . ?
O25 W14 O105 176.8(5) . . ?
O61 W14 O105 84.8(4) . . ?
O39 W14 O105 82.7(5) . . ?
O80 W14 O105 81.6(4) . . ?
O10 W14 O105 82.0(5) . . ?
O25 W14 Na1 133.5(5) . . ?
O61 W14 Na1 117.2(4) . . ?
O39 W14 Na1 53.1(4) . . ?
O80 W14 Na1 54.1(4) . . ?
O10 W14 Na1 114.6(4) . . ?
O105 W14 Na1 45.8(3) . . ?
O8 W15 O2 100.7(5) . . ?
O8 W15 O22 99.7(5) . . ?
O2 W15 O22 96.5(5) . . ?
O8 W15 O5 100.1(5) . . ?
O2 W15 O5 91.8(5) . . ?
O22 W15 O5 156.7(5) . . ?
O8 W15 O31 92.3(5) . . ?
O2 W15 O31 165.5(5) . . ?
O22 W15 O31 87.5(5) . . ?
O5 W15 O31 79.5(4) . . ?
O8 W15 O88 168.9(5) . . ?
O2 W15 O88 89.0(4) . . ?
O22 W15 O88 73.6(4) . . ?
O5 W15 O88 84.8(4) . . ?
O31 W15 O88 78.8(4) . . ?
O91 W16 O85 99.8(5) . . ?
O91 W16 O52 99.4(5) . . ?
O85 W16 O52 96.6(5) . . ?
O91 W16 O61 102.8(5) . . ?
O85 W16 O61 88.7(5) . . ?
O52 W16 O61 155.9(5) . . ?
O91 W16 O78 94.9(5) . . ?
O85 W16 O78 164.4(5) . . ?
O52 W16 O78 85.9(5) . . ?
O61 W16 O78 83.0(5) . . ?
O91 W16 O11 171.4(5) . . ?
O85 W16 O11 84.6(5) . . ?
O52 W16 O11 72.6(4) . . ?
O61 W16 O11 84.7(4) . . ?
O78 W16 O11 81.5(4) . . ?
O107 W17 O44 101.8(5) . . ?
O107 W17 O63 101.1(5) . . ?
O44 W17 O63 90.6(5) . . ?
O107 W17 O65 100.7(5) . . ?
O44 W17 O65 95.4(5) . . ?
O63 W17 O65 155.7(5) . . ?
O107 W17 O38 91.6(5) . . ?
O44 W17 O38 166.3(5) . . ?
O63 W17 O38 84.0(5) . . ?
O65 W17 O38 84.8(4) . . ?
O107 W17 O109 169.9(5) . . ?
O44 W17 O109 86.8(5) . . ?
O63 W17 O109 83.8(4) . . ?
O65 W17 O109 73.0(4) . . ?
O38 W17 O109 80.1(4) . . ?
O68 W18 O80 99.0(5) . . ?
O68 W18 O48 97.0(5) . . ?
O80 W18 O48 91.6(5) . . ?
O68 W18 O108 97.2(5) . . ?
O80 W18 O108 91.3(5) . . ?
O48 W18 O108 164.8(5) . . ?
O68 W18 O40 95.8(5) . . ?
O80 W18 O40 165.2(5) . . ?
O48 W18 O40 87.2(5) . . ?
O108 W18 O40 86.2(5) . . ?
O68 W18 O30 177.1(5) . . ?
O80 W18 O30 83.9(5) . . ?
O48 W18 O30 82.4(4) . . ?
O108 W18 O30 83.1(4) . . ?
O40 W18 O30 81.3(4) . . ?
O68 W18 Na1 135.2(5) . . ?
O80 W18 Na1 54.1(4) . . ?
O48 W18 Na1 55.0(4) . . ?
O108 W18 Na1 116.2(4) . . ?
O40 W18 Na1 114.4(4) . . ?
O30 W18 Na1 46.5(4) . . ?
O4 W19 O27 99.5(5) . . ?
O4 W19 O24 102.8(5) . . ?
O27 W19 O24 89.8(5) . . ?
O4 W19 O15 98.8(5) . . ?
O27 W19 O15 96.2(5) . . ?
O24 W19 O15 156.3(5) . . ?
O4 W19 O56 94.5(5) . . ?
O27 W19 O56 165.5(5) . . ?
O24 W19 O56 83.4(5) . . ?
O15 W19 O56 85.3(5) . . ?
O4 W19 O94 170.1(5) . . ?
O27 W19 O94 85.3(4) . . ?
O24 W19 O94 85.8(4) . . ?
O15 W19 O94 71.9(4) . . ?
O56 W19 O94 81.5(4) . . ?
O59 W20 O32 100.6(5) . . ?
O59 W20 O43 101.3(5) . . ?
O32 W20 O43 93.0(5) . . ?
O59 W20 O65 100.1(5) . . ?
O32 W20 O65 96.0(5) . . ?
O43 W20 O65 154.7(5) . . ?
O59 W20 O27 91.9(5) . . ?
O32 W20 O27 167.1(5) . . ?
O43 W20 O27 81.3(5) . . ?
O65 W20 O27 84.8(5) . . ?
O59 W20 O109 168.8(5) . . ?
O32 W20 O109 88.6(5) . . ?
O43 W20 O109 84.2(5) . . ?
O65 W20 O109 72.5(4) . . ?
O27 W20 O109 79.3(4) . . ?
O100 W21 O41 99.8(6) . . ?
O100 W21 O73 101.1(6) . . ?
O41 W21 O73 89.4(5) . . ?
O100 W21 O62 99.2(6) . . ?
O41 W21 O62 96.2(5) . . ?
O73 W21 O62 157.6(5) . . ?
O100 W21 O32 94.9(6) . . ?
O41 W21 O32 164.6(5) . . ?
O73 W21 O32 83.3(5) . . ?
O62 W21 O32 85.9(5) . . ?
O100 W21 O19 171.2(5) . . ?
O41 W21 O19 84.8(5) . . ?
O73 W21 O19 86.4(4) . . ?
O62 W21 O19 72.7(4) . . ?
O32 W21 O19 81.2(4) . . ?
O76 W22 O42 101.1(5) . . ?
O76 W22 O81 102.7(5) . . ?
O42 W22 O81 90.3(5) . . ?
O76 W22 O22 98.5(5) . . ?
O42 W22 O22 97.2(5) . . ?
O81 W22 O22 155.6(5) . . ?
O76 W22 O18 93.9(5) . . ?
O42 W22 O18 164.7(5) . . ?
O81 W22 O18 83.2(5) . . ?
O22 W22 O18 83.6(5) . . ?
O76 W22 O88 169.8(5) . . ?
O42 W22 O88 86.0(5) . . ?
O81 W22 O88 84.4(4) . . ?
O22 W22 O88 73.1(4) . . ?
O18 W22 O88 79.6(4) . . ?
O98 W23 O89 100.7(6) . . ?
O98 W23 O10 101.5(5) . . ?
O89 W23 O10 94.7(5) . . ?
O98 W23 O97 98.3(5) . . ?
O89 W23 O97 94.9(5) . . ?
O10 W23 O97 156.0(5) . . ?
O98 W23 O85 92.1(5) . . ?
O89 W23 O85 167.1(5) . . ?
O10 W23 O85 81.0(5) . . ?
O97 W23 O85 84.9(5) . . ?
O98 W23 O7 167.5(5) . . ?
O89 W23 O7 88.4(5) . . ?
O10 W23 O7 86.2(5) . . ?
O97 W23 O7 72.2(5) . . ?
O85 W23 O7 79.3(4) . . ?
O17 W24 O79 99.8(6) . . ?
O17 W24 O108 101.8(6) . . ?
O79 W24 O108 90.2(5) . . ?
O17 W24 O26 100.0(5) . . ?
O79 W24 O26 96.7(5) . . ?
O108 W24 O26 155.6(5) . . ?
O17 W24 O89 93.9(5) . . ?
O79 W24 O89 165.6(5) . . ?
O108 W24 O89 82.5(5) . . ?
O26 W24 O89 85.3(5) . . ?
O17 W24 O3 171.4(5) . . ?
O79 W24 O3 86.1(5) . . ?
O108 W24 O3 84.2(4) . . ?
O26 W24 O3 73.0(4) . . ?
O89 W24 O3 80.8(4) . . ?
O16 W25 O57 101.5(5) . . ?
O16 W25 O64 101.2(6) . . ?
O57 W25 O64 89.8(5) . . ?
O16 W25 O97 99.1(5) . . ?
O57 W25 O97 95.4(5) . . ?
O64 W25 O97 157.6(5) . . ?
O16 W25 O55 92.8(5) . . ?
O57 W25 O55 165.3(5) . . ?
O64 W25 O55 83.6(5) . . ?
O97 W25 O55 86.1(5) . . ?
O16 W25 O7 170.5(5) . . ?
O57 W25 O7 85.1(5) . . ?
O64 W25 O7 85.4(5) . . ?
O97 W25 O7 73.3(4) . . ?
O55 W25 O7 81.3(4) . . ?
O75 W26 O78 100.4(5) . . ?
O75 W26 O103 100.5(5) . . ?
O78 W26 O103 94.0(5) . . ?
O75 W26 O82 99.5(5) . . ?
O78 W26 O82 95.7(5) . . ?
O103 W26 O82 155.7(5) . . ?
O75 W26 O41 92.3(5) . . ?
O78 W26 O41 167.0(5) . . ?
O103 W26 O41 80.7(5) . . ?
O82 W26 O41 84.9(5) . . ?
O75 W26 O6 168.2(5) . . ?
O78 W26 O6 89.3(5) . . ?
O103 W26 O6 85.4(4) . . ?
O82 W26 O6 72.5(4) . . ?
O41 W26 O6 78.4(4) . . ?
O96 W27 O56 101.6(5) . . ?
O96 W27 O35 100.3(5) . . ?
O56 W27 O35 95.3(5) . . ?
O96 W27 O74 99.3(5) . . ?
O56 W27 O74 95.7(5) . . ?
O35 W27 O74 155.0(5) . . ?
O96 W27 O42 90.6(5) . . ?
O56 W27 O42 167.6(5) . . ?
O35 W27 O42 80.4(5) . . ?
O74 W27 O42 84.1(4) . . ?
O96 W27 O1 167.4(5) . . ?
O56 W27 O1 89.2(5) . . ?
O35 W27 O1 84.9(4) . . ?
O74 W27 O1 73.0(4) . . ?
O42 W27 O1 78.9(4) . . ?
O83 W28 O13 100.6(6) . . ?
O83 W28 O71 101.6(5) . . ?
O13 W28 O71 94.0(5) . . ?
O83 W28 O52 97.6(5) . . ?
O13 W28 O52 94.9(5) . . ?
O71 W28 O52 156.9(5) . . ?
O83 W28 O57 91.6(5) . . ?
O13 W28 O57 167.5(5) . . ?
O71 W28 O57 80.7(5) . . ?
O52 W28 O57 86.1(5) . . ?
O83 W28 O11 167.2(5) . . ?
O13 W28 O11 89.3(5) . . ?
O71 W28 O11 85.5(4) . . ?
O52 W28 O11 73.3(4) . . ?
O57 W28 O11 79.0(4) . . ?
O45 W29 O31 99.4(5) . . ?
O45 W29 O74 99.0(5) . . ?
O31 W29 O74 96.8(5) . . ?
O45 W29 O72 101.1(5) . . ?
O31 W29 O72 88.4(5) . . ?
O74 W29 O72 158.1(5) . . ?
O45 W29 O66 94.9(5) . . ?
O31 W29 O66 164.7(5) . . ?
O74 W29 O66 86.4(5) . . ?
O72 W29 O66 83.3(5) . . ?
O45 W29 O1 172.1(5) . . ?
O31 W29 O1 85.1(4) . . ?
O74 W29 O1 73.9(4) . . ?
O72 W29 O1 85.5(4) . . ?
O66 W29 O1 81.5(4) . . ?
O93 W30 O55 100.1(6) . . ?
O93 W30 O46 100.2(5) . . ?
O55 W30 O46 92.7(5) . . ?
O93 W30 O26 101.1(6) . . ?
O55 W30 O26 95.3(5) . . ?
O46 W30 O26 155.5(5) . . ?
O93 W30 O54 93.5(5) . . ?
O55 W30 O54 166.1(5) . . ?
O46 W30 O54 82.3(5) . . ?
O26 W30 O54 84.5(5) . . ?
O93 W30 O3 169.8(5) . . ?
O55 W30 O3 88.5(4) . . ?
O46 W30 O3 84.8(4) . . ?
O26 W30 O3 72.3(4) . . ?
O54 W30 O3 78.2(4) . . ?
O60 Mn1 O53 175.9(5) 2_567 . ?
O60 Mn1 O2W 92.3(5) 2_567 . ?
O53 Mn1 O2W 85.2(5) . . ?
O60 Mn1 O3W 93.3(6) 2_567 . ?
O53 Mn1 O3W 90.0(6) . . ?
O2W Mn1 O3W 90.1(7) . . ?
O60 Mn1 O4W 84.3(6) 2_567 . ?
O53 Mn1 O4W 92.5(6) . . ?
O2W Mn1 O4W 90.6(7) . . ?
O3W Mn1 O4W 177.5(7) . . ?
O60 Mn1 O1W 91.2(5) 2_567 . ?
O53 Mn1 O1W 91.3(5) . . ?
O2W Mn1 O1W 176.3(6) . . ?
O3W Mn1 O1W 90.9(7) . . ?
O4W Mn1 O1W 88.6(7) . . ?
O7W Mn2 N1 177.0(10) . . ?
O7W Mn2 O14 97.2(9) . . ?
N1 Mn2 O14 83.4(8) . . ?
O7W Mn2 O5W 84.0(10) . . ?
N1 Mn2 O5W 93.1(10) . . ?
O14 Mn2 O5W 97.3(9) . . ?
O7W Mn2 O16 96.0(8) . 1_655 ?
N1 Mn2 O16 86.9(7) . 1_655 ?
O14 Mn2 O16 88.4(5) . 1_655 ?
O5W Mn2 O16 174.3(9) . 1_655 ?
O7W Mn2 O6W 82.2(10) . . ?
N1 Mn2 O6W 97.6(10) . . ?
O14 Mn2 O6W 170.9(7) . . ?
O5W Mn2 O6W 91.7(10) . . ?
O16 Mn2 O6W 82.7(7) 1_655 . ?
O9W Mn3 O8W 63.7(13) . . ?
O9W Mn3 O84 74.9(10) . . ?
O8W Mn3 O84 91.2(12) . . ?
O9W Mn3 O12W 111.4(15) . . ?
O8W Mn3 O12W 93.0(15) . . ?
O84 Mn3 O12W 173.5(14) . . ?
O9W Mn3 O11W 102.4(14) . . ?
O8W Mn3 O11W 166.1(16) . . ?
O84 Mn3 O11W 83.1(11) . . ?
O12W Mn3 O11W 93.8(13) . . ?
O9W Mn3 O10W 145.7(15) . . ?
O8W Mn3 O10W 84.0(15) . . ?
O84 Mn3 O10W 95.5(11) . . ?
O12W Mn3 O10W 80.0(12) . . ?
O11W Mn3 O10W 109.1(14) . . ?
O10W Mn3A O11W 148.2(15) . . ?
O10W Mn3A O84 107.9(10) . . ?
O11W Mn3A O84 88.6(10) . . ?
O10W Mn3A O13W 71.8(15) . . ?
O11W Mn3A O13W 83.6(15) . . ?
O84 Mn3A O13W 83.6(12) . . ?
O10W Mn3A O12W 86.2(12) . . ?
O11W Mn3A O12W 97.0(12) . . ?
O84 Mn3A O12W 142.7(11) . . ?
O13W Mn3A O12W 133.6(15) . . ?
O16W Mn4 O98 170.8(16) . . ?
O16W Mn4 O4 95.7(12) . 1_455 ?
O98 Mn4 O4 86.5(6) . 1_455 ?
O16W Mn4 O17W 88.2(17) . . ?
O98 Mn4 O17W 90.4(13) . . ?
O4 Mn4 O17W 174.4(15) 1_455 . ?
O16W Mn4 O14W 88.6(17) . . ?
O98 Mn4 O14W 82.7(11) . . ?
O4 Mn4 O14W 85.6(11) 1_455 . ?
O17W Mn4 O14W 98.7(18) . . ?
O16W Mn4 O15W 107.0(18) . . ?
O98 Mn4 O15W 82.0(12) . . ?
O4 Mn4 O15W 85.1(10) 1_455 . ?
O17W Mn4 O15W 89.8(17) . . ?
O14W Mn4 O15W 162.5(14) . . ?
O92 P1 O86 111.6(6) . . ?
O92 P1 O1 109.7(6) . . ?
O86 P1 O1 110.1(6) . . ?
O92 P1 O88 109.6(6) . . ?
O86 P1 O88 108.8(6) . . ?
O1 P1 O88 107.0(6) . . ?
O33 P2 O30 111.2(6) . . ?
O33 P2 O3 111.0(6) . . ?
O30 P2 O3 110.3(6) . . ?
O33 P2 O21 107.9(6) . . ?
O30 P2 O21 110.2(6) . . ?
O3 P2 O21 106.1(6) . . ?
O51 P3 O105 111.6(6) . . ?
O51 P3 O11 109.6(6) . . ?
O105 P3 O11 109.2(6) . . ?
O51 P3 O7 109.4(7) . . ?
O105 P3 O7 110.0(7) . . ?
O11 P3 O7 107.0(7) . . ?
O104 P4 O77 111.7(7) . . ?
O104 P4 O6 109.5(6) . . ?
O77 P4 O6 110.5(6) . . ?
O104 P4 O19 110.0(7) . . ?
O77 P4 O19 108.8(6) . . ?
O6 P4 O19 106.3(6) . . ?
O49 P5 O69 111.2(6) . . ?
O49 P5 O109 110.4(7) . . ?
O69 P5 O109 108.9(6) . . ?
O49 P5 O94 109.7(6) . . ?
O69 P5 O94 109.3(6) . . ?
O109 P5 O94 107.2(6) . . ?
O18W Na1 O105 82.3(9) . . ?
O18W Na1 O49 83.1(8) . . ?
O105 Na1 O49 142.5(7) . . ?
O18W Na1 O77 82.6(9) . . ?
O105 Na1 O77 72.2(5) . . ?
O49 Na1 O77 71.7(5) . . ?
O18W Na1 O30 81.9(9) . . ?
O105 Na1 O30 71.6(5) . . ?
O49 Na1 O30 139.5(7) . . ?
O77 Na1 O30 142.1(7) . . ?
O18W Na1 O86 82.9(9) . . ?
O105 Na1 O86 140.4(7) . . ?
O49 Na1 O86 70.9(5) . . ?
O77 Na1 O86 141.2(7) . . ?
O30 Na1 O86 70.1(5) . . ?
O18W Na1 O23 130.0(10) . . ?
O105 Na1 O23 109.5(6) . . ?
O49 Na1 O23 57.6(4) . . ?
O77 Na1 O23 58.0(4) . . ?
O30 Na1 O23 148.1(7) . . ?
O86 Na1 O23 108.1(6) . . ?
O18W Na1 O39 129.6(10) . . ?
O105 Na1 O39 57.7(4) . . ?
O49 Na1 O39 109.4(6) . . ?
O77 Na1 O39 58.2(5) . . ?
O30 Na1 O39 109.2(6) . . ?
O86 Na1 O39 147.5(7) . . ?
O23 Na1 O39 54.6(4) . . ?
O18W Na1 O80 128.9(9) . . ?
O105 Na1 O80 57.3(4) . . ?
O49 Na1 O80 148.0(6) . . ?
O77 Na1 O80 109.4(6) . . ?
O30 Na1 O80 57.9(4) . . ?
O86 Na1 O80 107.8(6) . . ?
O23 Na1 O80 94.9(5) . . ?
O39 Na1 O80 54.1(4) . . ?
O18W Na1 O58 129.8(9) . . ?
O105 Na1 O58 147.9(7) . . ?
O49 Na1 O58 57.3(4) . . ?
O77 Na1 O58 108.9(6) . . ?
O30 Na1 O58 107.6(6) . . ?
O86 Na1 O58 57.1(4) . . ?
O23 Na1 O58 53.9(4) . . ?
O39 Na1 O58 94.7(5) . . ?
O80 Na1 O58 94.2(5) . . ?
O18W Na1 O48 128.9(10) . . ?
O105 Na1 O48 108.3(6) . . ?
O49 Na1 O48 107.8(6) . . ?
O77 Na1 O48 148.5(6) . . ?
O30 Na1 O48 57.1(4) . . ?
O86 Na1 O48 56.7(4) . . ?
O23 Na1 O48 94.3(5) . . ?
O39 Na1 O48 94.6(5) . . ?
O80 Na1 O48 54.0(4) . . ?
O58 Na1 O48 53.5(4) . . ?
O18W Na1 W7 119.8(9) . . ?
O105 Na1 W7 79.0(4) . . ?
O49 Na1 W7 78.7(4) . . ?
O77 Na1 W7 37.2(3) . . ?
O30 Na1 W7 140.7(6) . . ?
O86 Na1 W7 139.4(5) . . ?
O23 Na1 W7 31.3(3) . . ?
O39 Na1 W7 31.6(3) . . ?
O80 Na1 W7 84.5(4) . . ?
O58 Na1 W7 84.1(4) . . ?
O48 Na1 W7 111.3(5) . . ?
O19W Na2 O51 83.0(9) . . ?
O19W Na2 O69 83.4(9) . . ?
O51 Na2 O69 141.7(7) . . ?
O19W Na2 O33 83.0(9) . . ?
O51 Na2 O33 72.9(5) . . ?
O69 Na2 O33 140.0(7) . . ?
O19W Na2 O92 83.6(9) . . ?
O51 Na2 O92 141.6(7) . . ?
O69 Na2 O92 71.4(5) . . ?
O33 Na2 O92 69.8(5) . . ?
O19W Na2 O104 83.2(9) . . ?
O51 Na2 O104 71.2(5) . . ?
O69 Na2 O104 71.7(5) . . ?
O33 Na2 O104 142.8(7) . . ?
O92 Na2 O104 141.9(7) . . ?
O19W Na2 O37 129.3(10) . . ?
O51 Na2 O37 107.4(6) . . ?
O69 Na2 O37 57.4(5) . . ?
O33 Na2 O37 147.7(7) . . ?
O92 Na2 O37 109.0(6) . . ?
O104 Na2 O37 56.3(4) . . ?
O19W Na2 O34 130.1(10) . . ?
O51 Na2 O34 57.7(5) . . ?
O69 Na2 O34 146.5(7) . . ?
O33 Na2 O34 58.4(4) . . ?
O92 Na2 O34 107.7(6) . . ?
O104 Na2 O34 108.2(6) . . ?
O37 Na2 O34 93.7(5) . . ?
O19W Na2 O29 130.5(10) . . ?
O51 Na2 O29 146.5(7) . . ?
O69 Na2 O29 57.4(4) . . ?
O33 Na2 O29 107.1(6) . . ?
O92 Na2 O29 57.5(5) . . ?
O104 Na2 O29 108.2(6) . . ?
O37 Na2 O29 54.4(4) . . ?
O34 Na2 O29 93.0(5) . . ?
O19W Na2 O47 130.5(10) . . ?
O51 Na2 O47 108.7(6) . . ?
O69 Na2 O47 107.3(6) . . ?
O33 Na2 O47 57.5(4) . . ?
O92 Na2 O47 57.0(4) . . ?
O104 Na2 O47 146.3(7) . . ?
O37 Na2 O47 93.9(5) . . ?
O34 Na2 O47 53.7(4) . . ?
O29 Na2 O47 52.7(4) . . ?
O19W Na2 O70 130.1(10) . . ?
O51 Na2 O70 58.0(4) . . ?
O69 Na2 O70 107.5(6) . . ?
O33 Na2 O70 110.0(6) . . ?
O92 Na2 O70 146.3(7) . . ?
O104 Na2 O70 57.0(4) . . ?
O37 Na2 O70 52.4(4) . . ?
O34 Na2 O70 54.1(4) . . ?
O29 Na2 O70 92.7(5) . . ?
O47 Na2 O70 93.5(5) . . ?
O19W Na2 W3 120.1(9) . . ?
O51 Na2 W3 138.4(6) . . ?
O69 Na2 W3 36.6(3) . . ?
O33 Na2 W3 138.7(6) . . ?
O92 Na2 W3 78.8(5) . . ?
O104 Na2 W3 77.4(4) . . ?
O37 Na2 W3 31.0(3) . . ?
O34 Na2 W3 109.9(5) . . ?
O29 Na2 W3 31.6(3) . . ?
O47 Na2 W3 83.2(4) . . ?
O70 Na2 W3 82.1(4) . . ?
P1 O1 W29 124.9(6) . . ?
P1 O1 W27 129.2(6) . . ?
W29 O1 W27 93.4(4) . . ?
W15 O2 W11 163.0(7) . . ?
P2 O3 W24 124.4(6) . . ?
P2 O3 W30 129.1(6) . . ?
W24 O3 W30 94.2(4) . . ?
W19 O4 Mn4 145.2(8) . 1_655 ?
W5 O5 W15 154.0(6) . . ?
P4 O6 W26 128.8(6) . . ?
P4 O6 W13 125.0(6) . . ?
W26 O6 W13 93.8(4) . . ?
P3 O7 W25 124.5(7) . . ?
P3 O7 W23 127.8(7) . . ?
W25 O7 W23 95.1(4) . . ?
W9 O9 W11 146.1(6) . . ?
W23 O10 W14 154.3(7) . . ?
P3 O11 W28 128.9(6) . . ?
P3 O11 W16 124.3(6) . . ?
W28 O11 W16 93.8(4) . . ?
W28 O13 W13 162.5(7) . . ?
W2 O14 Mn2 158.7(7) . . ?
W19 O15 W2 120.2(6) . . ?
W25 O16 Mn2 150.2(8) . 1_455 ?
W4 O18 W22 159.7(6) . . ?
P4 O19 W8 128.8(6) . . ?
P4 O19 W21 124.1(6) . . ?
W8 O19 W21 94.8(4) . . ?
W11 O20 W4 119.7(6) . . ?
P2 O21 W4 128.2(6) . . ?
P2 O21 W11 124.4(6) . . ?
W4 O21 W11 94.9(4) . . ?
W15 O22 W22 119.5(6) . . ?
W7 O23 W12 159.9(7) . . ?
W7 O23 Na1 95.9(5) . . ?
W12 O23 Na1 96.9(5) . . ?
W19 O24 W12 146.4(6) . . ?
W24 O26 W30 120.4(6) . . ?
W19 O27 W20 150.0(6) . . ?
W3 O29 W5 160.6(7) . . ?
W3 O29 Na2 92.5(5) . . ?
W5 O29 Na2 96.5(5) . . ?
P2 O30 W18 131.2(7) . . ?
P2 O30 Na1 132.3(7) . . ?
W18 O30 Na1 96.5(5) . . ?
W29 O31 W15 152.4(6) . . ?
W20 O32 W21 161.3(7) . . ?
P2 O33 W9 131.7(6) . . ?
P2 O33 Na2 131.1(7) . . ?
W9 O33 Na2 97.1(5) . . ?
W10 O34 W9 161.9(7) . . ?
W10 O34 Na2 95.1(5) . . ?
W9 O34 Na2 94.5(5) . . ?
W27 O35 W1 155.7(6) . . ?
W8 O36 W6 152.2(7) . . ?
W3 O37 W6 160.6(7) . . ?
W3 O37 Na2 94.5(5) . . ?
W6 O37 Na2 97.7(5) . . ?
W8 O38 W17 161.2(6) . . ?
W14 O39 W7 161.1(7) . . ?
W14 O39 Na1 96.1(5) . . ?
W7 O39 Na1 94.5(5) . . ?
W4 O40 W18 154.5(6) . . ?
W21 O41 W26 150.8(6) . . ?
W22 O42 W27 149.0(6) . . ?
W20 O43 W12 154.5(7) . . ?
W17 O44 W2 147.8(6) . . ?
W30 O46 W9 153.9(7) . . ?
W9 O47 W5 159.2(7) . . ?
W9 O47 Na2 93.5(5) . . ?
W5 O47 Na2 95.2(5) . . ?
W1 O48 W18 162.6(7) . . ?
W1 O48 Na1 95.0(5) . . ?
W18 O48 Na1 93.6(5) . . ?
P5 O49 W12 131.0(6) . . ?
P5 O49 Na1 131.7(7) . . ?
W12 O49 Na1 97.3(5) . . ?
W2 O50 W3 153.9(7) . . ?
P3 O51 W10 131.8(6) . . ?
P3 O51 Na2 131.2(7) . . ?
W10 O51 Na2 97.0(5) . . ?
W16 O52 W28 120.3(6) . . ?
W3 O53 Mn1 158.3(7) . . ?
W11 O54 W30 150.2(6) . . ?
W30 O55 W25 161.7(7) . . ?
W27 O56 W19 161.0(6) . . ?
W25 O57 W28 150.1(6) . . ?
W12 O58 W1 160.9(7) . . ?
W12 O58 Na1 94.6(5) . . ?
W1 O58 Na1 95.2(5) . . ?
W8 O60 Mn1 159.9(7) . 2_567 ?
W14 O61 W16 147.0(6) . . ?
W21 O62 W8 118.8(6) . . ?
W17 O63 W3 147.6(7) . . ?
W25 O64 W10 146.4(7) . . ?
W17 O65 W20 120.5(6) . . ?
W2 O66 W29 160.1(6) . . ?
P5 O69 W3 132.8(6) . . ?
P5 O69 Na2 131.1(7) . . ?
W3 O69 Na2 96.0(5) . . ?
W6 O70 W10 159.8(7) . . ?
W6 O70 Na2 95.7(5) . . ?
W10 O70 Na2 92.2(5) . . ?
W28 O71 W10 154.6(7) . . ?
W5 O72 W29 143.9(6) . . ?
W21 O73 W7 144.7(6) . . ?
W29 O74 W27 119.5(6) . . ?
P4 O77 W7 131.8(7) . . ?
P4 O77 Na1 132.4(7) . . ?
W7 O77 Na1 95.8(5) . . ?
W26 O78 W16 161.7(7) . . ?
W24 O79 W4 148.0(6) . . ?
W18 O80 W14 162.1(7) . . ?
W18 O80 Na1 95.3(5) . . ?
W14 O80 Na1 94.3(5) . . ?
W22 O81 W1 146.2(7) . . ?
W13 O82 W26 120.5(6) . . ?
W4 O84 Mn3 156.7(10) . . ?
W4 O84 Mn3A 146.3(8) . . ?
W16 O85 W23 150.4(6) . . ?
P1 O86 W1 131.1(7) . . ?
P1 O86 Na1 131.5(7) . . ?
W1 O86 Na1 97.4(5) . . ?
W13 O87 W8 151.0(7) . . ?
P1 O88 W22 124.0(6) . . ?
P1 O88 W15 128.6(6) . . ?
W22 O88 W15 93.8(4) . . ?
W23 O89 W24 161.2(6) . . ?
P1 O92 W5 130.0(7) . . ?
P1 O92 Na2 130.7(7) . . ?
W5 O92 Na2 99.2(5) . . ?
P5 O94 W2 129.1(6) . . ?
P5 O94 W19 123.5(6) . . ?
W2 O94 W19 95.5(4) . . ?
W25 O97 W23 119.3(6) . . ?
W23 O98 Mn4 159.1(8) . . ?
W6 O99 W13 145.3(6) . . ?
W7 O103 W26 153.7(6) . . ?
P4 O104 W6 130.9(6) . . ?
P4 O104 Na2 130.3(7) . . ?
W6 O104 Na2 98.8(5) . . ?
P3 O105 W14 131.3(6) . . ?
P3 O105 Na1 131.3(7) . . ?
W14 O105 Na1 97.4(5) . . ?
W24 O108 W18 147.5(7) . . ?
P5 O109 W17 123.6(7) . . ?
P5 O109 W20 127.8(6) . . ?
W17 O109 W20 93.9(4) . . ?
C5 N1 C6 106(2) . . ?
C5 N1 Mn2 115.9(19) . . ?
C6 N1 Mn2 136(2) . . ?
C5 N2 C1 127(2) . . ?
C5 N2 C4 107(3) . . ?
C1 N2 C4 126(2) . . ?
C18 N3 C19 108.2(19) . . ?
C18 N3 H3B 125.9 . . ?
C19 N3 H3B 125.9 . . ?
C18 N4 C17 108.4(18) . . ?
C18 N4 C11 128.6(19) . . ?
C17 N4 C11 122.7(17) . . ?
C22 N5 C21 111(2) . . ?
C22 N5 H5B 124.6 . . ?
C21 N5 H5B 124.6 . . ?
C21 N6 C20 109(2) . . ?
C21 N6 C14 126(2) . . ?
C20 N6 C14 125(2) . . ?
C38 N7 C39 105(2) . . ?
C38 N7 H7A 127.7 . . ?
C39 N7 H7A 127.7 . . ?
C38 N8 C37 110(2) . . ?
C38 N8 C31 126(2) . . ?
C37 N8 C31 124(2) . . ?
C42 N9 C41 103(2) . . ?
C42 N9 H9A 128.5 . . ?
C41 N9 H9A 128.5 . . ?
C40 N10 C41 104.4(18) . . ?
C40 N10 C34 128.0(18) . . ?
C41 N10 C34 127.6(17) . . ?
C59 N11 C58 108.7(18) . . ?
C59 N11 H11A 125.7 . . ?
C58 N11 H11A 125.7 . . ?
C57 N12 C58 106.3(17) . . ?
C57 N12 C51 125.7(17) . . ?
C58 N12 C51 127.0(17) . . ?
C61 N13 C62 111.2(19) . . ?
C61 N13 H13B 124.4 . . ?
C62 N13 H13B 124.4 . . ?
C61 N14 C60 109.4(19) . . ?
C61 N14 C54 126.1(19) . . ?
C60 N14 C54 124.5(19) . . ?
C3 C1 N2 123(2) 2_667 . ?
C3 C1 C2 122(2) 2_667 . ?
N2 C1 C2 115(2) . . ?
C3 C2 C1 118(2) . . ?
C3 C2 H2A 120.8 . . ?
C1 C2 H2A 120.8 . . ?
C1 C3 C2 120(2) 2_667 . ?
C1 C3 H3A 120.1 2_667 . ?
C2 C3 H3A 120.1 . . ?
C6 C4 N2 107(2) . . ?
C6 C4 H4B 126.4 . . ?
N2 C4 H4B 126.4 . . ?
N2 C5 N1 112(3) . . ?
N2 C5 H5A 124.1 . . ?
N1 C5 H5A 124.1 . . ?
C4 C6 N1 108(3) . . ?
C4 C6 H6A 126.1 . . ?
N1 C6 H6A 126.1 . . ?
C12 C11 C16 119(2) . . ?
C12 C11 N4 120.8(19) . . ?
C16 C11 N4 120.3(18) . . ?
C11 C12 C13 122(2) . . ?
C11 C12 H12A 118.9 . . ?
C13 C12 H12A 118.9 . . ?
C12 C13 C14 118(2) . . ?
C12 C13 H13A 121.1 . . ?
C14 C13 H13A 121.1 . . ?
C15 C14 C13 120(2) . . ?
C15 C14 N6 119(2) . . ?
C13 C14 N6 120(2) . . ?
C14 C15 C16 121(2) . . ?
C14 C15 H15A 119.7 . . ?
C16 C15 H15A 119.7 . . ?
C15 C16 C11 120(2) . . ?
C15 C16 H16A 120.0 . . ?
C11 C16 H16A 120.0 . . ?
C19 C17 N4 105.9(18) . . ?
C19 C17 H17A 127.1 . . ?
N4 C17 H17A 127.1 . . ?
N3 C18 N4 110(2) . . ?
N3 C18 H18A 125.0 . . ?
N4 C18 H18A 125.0 . . ?
C17 C19 N3 107(2) . . ?
C17 C19 H19A 126.3 . . ?
N3 C19 H19A 126.3 . . ?
C22 C20 N6 110(2) . . ?
C22 C20 H20A 125.1 . . ?
N6 C20 H20A 125.1 . . ?
N6 C21 N5 103(2) . . ?
N6 C21 H21A 128.7 . . ?
N5 C21 H21A 128.7 . . ?
N5 C22 C20 108(2) . . ?
N5 C22 H22A 126.0 . . ?
C20 C22 H22A 126.0 . . ?
C32 C31 C36 123(2) . . ?
C32 C31 N8 120(2) . . ?
C36 C31 N8 117(2) . . ?
C31 C32 C33 118(2) . . ?
C31 C32 H32A 121.2 . . ?
C33 C32 H32A 121.2 . . ?
C34 C33 C32 119(2) . . ?
C34 C33 H33A 120.5 . . ?
C32 C33 H33A 120.5 . . ?
C35 C34 C33 122(2) . . ?
C35 C34 N10 118.8(18) . . ?
C33 C34 N10 119.0(19) . . ?
C36 C35 C34 119(2) . . ?
C36 C35 H35A 120.6 . . ?
C34 C35 H35A 120.6 . . ?
C35 C36 C31 120(2) . . ?
C35 C36 H36A 120.1 . . ?
C31 C36 H36A 120.1 . . ?
C39 C37 N8 106(2) . . ?
C39 C37 H37A 127.2 . . ?
N8 C37 H37A 127.2 . . ?
N8 C38 N7 110(2) . . ?
N8 C38 H38A 125.0 . . ?
N7 C38 H38A 125.0 . . ?
C37 C39 N7 110(2) . . ?
C37 C39 H39A 125.2 . . ?
N7 C39 H39A 125.2 . . ?
C42 C40 N10 111(2) . . ?
C42 C40 H40A 124.4 . . ?
N10 C40 H40A 124.4 . . ?
N10 C41 N9 110(2) . . ?
N10 C41 H41A 125.0 . . ?
N9 C41 H41A 125.0 . . ?
C40 C42 N9 111(2) . . ?
C40 C42 H42A 124.3 . . ?
N9 C42 H42A 124.3 . . ?
C56 C51 C52 122.2(18) . . ?
C56 C51 N12 121.3(17) . . ?
C52 C51 N12 116.4(19) . . ?
C51 C52 C53 116(2) . . ?
C51 C52 H52A 121.9 . . ?
C53 C52 H52A 121.9 . . ?
C54 C53 C52 120(2) . . ?
C54 C53 H53A 119.8 . . ?
C52 C53 H53A 119.8 . . ?
C55 C54 C53 119.5(19) . . ?
C55 C54 N14 122.8(19) . . ?
C53 C54 N14 117.7(19) . . ?
C56 C55 C54 121(2) . . ?
C56 C55 H55A 119.5 . . ?
C54 C55 H55A 119.5 . . ?
C55 C56 C51 120(2) . . ?
C55 C56 H56A 119.8 . . ?
C51 C56 H56A 119.8 . . ?
C59 C57 N12 110.9(19) . . ?
C59 C57 H57A 124.6 . . ?
N12 C57 H57A 124.6 . . ?
N11 C58 N12 106.3(18) . . ?
N11 C58 H58A 126.8 . . ?
N12 C58 H58A 126.8 . . ?
C57 C59 N11 107.8(19) . . ?
C57 C59 H59A 126.1 . . ?
N11 C59 H59A 126.1 . . ?
C62 C60 N14 109(2) . . ?
C62 C60 H60A 125.7 . . ?
N14 C60 H60A 125.7 . . ?
N14 C61 N13 106(2) . . ?
N14 C61 H61A 127.1 . . ?
N13 C61 H61A 127.1 . . ?
C60 C62 N13 105(2) . . ?
C60 C62 H62A 127.5 . . ?
N13 C62 H62A 127.5 . . ?

loop_
_geom_bond_atom_site_label_1
_geom_bond_atom_site_label_2
_geom_bond_distance
_geom_bond_site_symmetry_2
_geom_bond_publ_flag
W1 O67 1.689(12) . ?
W1 O48 1.879(11) . ?
W1 O58 1.899(11) . ?
W1 O81 1.907(11) . ?
W1 O35 1.929(11) . ?
W1 O86 2.179(10) . ?
W1 Na1 3.661(15) . ?
W2 O14 1.729(12) . ?
W2 O66 1.837(13) . ?
W2 O50 1.851(10) . ?
W2 O15 1.926(11) . ?
W2 O44 2.078(12) . ?
W2 O94 2.230(11) . ?
W3 O53 1.737(11) . ?
W3 O37 1.844(11) . ?
W3 O29 1.874(11) . ?
W3 O63 1.943(11) . ?
W3 O50 1.975(11) . ?
W3 O69 2.145(11) . ?
W3 Na2 3.573(16) . ?
W4 O84 1.729(12) . ?
W4 O18 1.796(12) . ?
W4 O40 1.851(11) . ?
W4 O20 1.930(11) . ?
W4 O79 2.086(11) . ?
W4 O21 2.244(11) . ?
W5 O95 1.714(12) . ?
W5 O72 1.884(11) . ?
W5 O5 1.889(12) . ?
W5 O47 1.922(11) . ?
W5 O29 1.934(11) . ?
W5 O92 2.198(11) . ?
W5 Na2 3.715(16) . ?
W6 O12 1.716(11) . ?
W6 O99 1.870(11) . ?
W6 O70 1.889(11) . ?
W6 O36 1.912(11) . ?
W6 O37 1.946(11) . ?
W6 O104 2.182(11) . ?
W6 Na2 3.719(15) . ?
W7 O106 1.725(12) . ?
W7 O23 1.887(12) . ?
W7 O103 1.889(11) . ?
W7 O39 1.895(12) . ?
W7 O73 1.917(12) . ?
W7 O77 2.195(12) . ?
W7 Na1 3.610(15) . ?
W8 O60 1.731(12) . ?
W8 O38 1.809(11) . ?
W8 O36 1.885(11) . ?
W8 O62 1.920(12) . ?
W8 O87 2.080(12) . ?
W8 O19 2.221(11) . ?
W9 O101 1.718(11) . ?
W9 O47 1.879(11) . ?
W9 O9 1.893(12) . ?
W9 O34 1.913(11) . ?
W9 O46 1.940(11) . ?
W9 O33 2.194(10) . ?
W9 Na2 3.641(16) . ?
W10 O102 1.708(11) . ?
W10 O34 1.875(11) . ?
W10 O70 1.908(11) . ?
W10 O64 1.935(12) . ?
W10 O71 1.946(11) . ?
W10 O51 2.203(11) . ?
W10 Na2 3.635(16) . ?
W11 O28 1.697(12) . ?
W11 O54 1.843(11) . ?
W11 O20 1.906(12) . ?
W11 O9 1.921(12) . ?
W11 O2 2.033(11) . ?
W11 O21 2.258(10) . ?
W12 O90 1.722(11) . ?
W12 O58 1.893(11) . ?
W12 O23 1.895(11) . ?
W12 O24 1.905(10) . ?
W12 O43 1.919(11) . ?
W12 O49 2.188(10) . ?
W12 Na1 3.640(14) . ?
W13 O110 1.726(11) . ?
W13 O87 1.815(12) . ?
W13 O82 1.897(12) . ?
W13 O99 1.935(12) . ?
W13 O13 2.011(12) . ?
W13 O6 2.273(11) . ?
W14 O25 1.715(12) . ?
W14 O61 1.872(11) . ?
W14 O39 1.873(11) . ?
W14 O80 1.916(11) . ?
W14 O10 1.932(11) . ?
W14 O105 2.196(11) . ?
W14 Na1 3.641(14) . ?
W15 O8 1.694(12) . ?
W15 O2 1.825(11) . ?
W15 O22 1.901(11) . ?
W15 O5 1.901(12) . ?
W15 O31 2.066(11) . ?
W15 O88 2.269(10) . ?
W16 O91 1.712(12) . ?
W16 O85 1.813(12) . ?
W16 O52 1.894(11) . ?
W16 O61 1.927(11) . ?
W16 O78 2.039(13) . ?
W16 O11 2.290(11) . ?
W17 O107 1.721(11) . ?
W17 O44 1.815(12) . ?
W17 O63 1.874(11) . ?
W17 O65 1.908(11) . ?
W17 O38 2.050(11) . ?
W17 O109 2.261(12) . ?
W18 O68 1.719(12) . ?
W18 O80 1.862(11) . ?
W18 O48 1.900(11) . ?
W18 O108 1.921(11) . ?
W18 O40 1.955(11) . ?
W18 O30 2.201(11) . ?
W18 Na1 3.636(15) . ?
W19 O4 1.731(11) . ?
W19 O27 1.810(12) . ?
W19 O24 1.896(11) . ?
W19 O15 1.910(11) . ?
W19 O56 2.036(12) . ?
W19 O94 2.260(10) . ?
W20 O59 1.706(12) . ?
W20 O32 1.811(13) . ?
W20 O43 1.892(12) . ?
W20 O65 1.914(11) . ?
W20 O27 2.075(11) . ?
W20 O109 2.279(11) . ?
W21 O100 1.713(12) . ?
W21 O41 1.833(11) . ?
W21 O73 1.905(12) . ?
W21 O62 1.915(11) . ?
W21 O32 2.037(12) . ?
W21 O19 2.263(11) . ?
W22 O76 1.720(12) . ?
W22 O42 1.810(11) . ?
W22 O81 1.902(11) . ?
W22 O22 1.932(12) . ?
W22 O18 2.062(12) . ?
W22 O88 2.267(11) . ?
W23 O98 1.725(13) . ?
W23 O89 1.797(11) . ?
W23 O10 1.865(11) . ?
W23 O97 1.947(11) . ?
W23 O85 2.077(12) . ?
W23 O7 2.251(12) . ?
W24 O17 1.709(13) . ?
W24 O79 1.821(12) . ?
W24 O108 1.884(12) . ?
W24 O26 1.904(12) . ?
W24 O89 2.059(11) . ?
W24 O3 2.250(11) . ?
W25 O16 1.743(11) . ?
W25 O57 1.817(12) . ?
W25 O64 1.880(12) . ?
W25 O97 1.896(12) . ?
W25 O55 2.012(11) . ?
W25 O7 2.241(12) . ?
W26 O75 1.703(12) . ?
W26 O78 1.806(13) . ?
W26 O103 1.917(11) . ?
W26 O82 1.923(12) . ?
W26 O41 2.059(11) . ?
W26 O6 2.270(11) . ?
W27 O96 1.721(11) . ?
W27 O56 1.816(12) . ?
W27 O35 1.859(11) . ?
W27 O74 1.928(11) . ?
W27 O42 2.087(11) . ?
W27 O1 2.267(10) . ?
W28 O83 1.700(11) . ?
W28 O13 1.835(12) . ?
W28 O71 1.868(11) . ?
W28 O52 1.919(11) . ?
W28 O57 2.074(11) . ?
W28 O11 2.240(10) . ?
W29 O45 1.718(12) . ?
W29 O31 1.825(11) . ?
W29 O74 1.887(11) . ?
W29 O72 1.930(11) . ?
W29 O66 2.014(13) . ?
W29 O1 2.260(10) . ?
W30 O93 1.716(11) . ?
W30 O55 1.829(11) . ?
W30 O46 1.858(12) . ?
W30 O26 1.913(12) . ?
W30 O54 2.040(11) . ?
W30 O3 2.271(11) . ?
Mn1 O60 2.107(12) 2_567 ?
Mn1 O53 2.111(12) . ?
Mn1 O2W 2.167(15) . ?
Mn1 O3W 2.170(15) . ?
Mn1 O4W 2.236(16) . ?
Mn1 O1W 2.244(16) . ?
Mn2 O7W 2.16(3) . ?
Mn2 N1 2.19(2) . ?
Mn2 O14 2.186(13) . ?
Mn2 O5W 2.19(2) . ?
Mn2 O16 2.201(13) 1_655 ?
Mn2 O6W 2.29(2) . ?
Mn3 O9W 1.98(3) . ?
Mn3 O8W 2.06(4) . ?
Mn3 O84 2.08(2) . ?
Mn3 O12W 2.13(4) . ?
Mn3 O11W 2.32(4) . ?
Mn3 O10W 2.36(4) . ?
Mn3A O10W 1.92(3) . ?
Mn3A O11W 2.04(3) . ?
Mn3A O84 2.148(16) . ?
Mn3A O13W 2.17(5) . ?
Mn3A O12W 2.29(3) . ?
Mn4 O16W 2.17(5) . ?
Mn4 O98 2.182(17) . ?
Mn4 O4 2.205(16) 1_455 ?
Mn4 O17W 2.212(10) . ?
Mn4 O14W 2.23(4) . ?
Mn4 O15W 2.25(4) . ?
P1 O92 1.524(12) . ?
P1 O86 1.525(11) . ?
P1 O1 1.541(11) . ?
P1 O88 1.563(12) . ?
P2 O33 1.504(11) . ?
P2 O30 1.506(11) . ?
P2 O3 1.552(12) . ?
P2 O21 1.564(11) . ?
P3 O51 1.508(12) . ?
P3 O105 1.529(11) . ?
P3 O11 1.554(11) . ?
P3 O7 1.559(12) . ?
P4 O104 1.500(11) . ?
P4 O77 1.512(12) . ?
P4 O6 1.548(11) . ?
P4 O19 1.568(11) . ?
P5 O49 1.520(11) . ?
P5 O69 1.526(11) . ?
P5 O109 1.558(12) . ?
P5 O94 1.562(11) . ?
Na1 O18W 2.231(10) . ?
Na1 O105 2.634(17) . ?
Na1 O49 2.646(18) . ?
Na1 O77 2.652(19) . ?
Na1 O30 2.656(19) . ?
Na1 O86 2.675(18) . ?
Na1 O23 2.889(18) . ?
Na1 O39 2.928(19) . ?
Na1 O80 2.956(19) . ?
Na1 O58 2.962(18) . ?
Na1 O48 2.984(19) . ?
Na2 O19W 2.236(10) . ?
Na2 O51 2.636(19) . ?
Na2 O69 2.642(19) . ?
Na2 O33 2.649(19) . ?
Na2 O92 2.664(19) . ?
Na2 O104 2.695(19) . ?
Na2 O37 2.92(2) . ?
Na2 O34 2.951(19) . ?
Na2 O29 2.96(2) . ?
Na2 O47 3.008(19) . ?
Na2 O70 3.020(19) . ?
O4 Mn4 2.205(16) 1_655 ?
O16 Mn2 2.201(13) 1_455 ?
O60 Mn1 2.107(12) 2_567 ?
N1 C5 1.34(3) . ?
N1 C6 1.37(3) . ?
N2 C5 1.28(3) . ?
N2 C1 1.40(3) . ?
N2 C4 1.41(3) . ?
N3 C18 1.30(3) . ?
N3 C19 1.37(3) . ?
N3 H3B 0.8600 . ?
N4 C18 1.31(2) . ?
N4 C17 1.38(3) . ?
N4 C11 1.43(3) . ?
N5 C22 1.26(3) . ?
N5 C21 1.42(3) . ?
N5 H5B 0.8600 . ?
N6 C21 1.33(3) . ?
N6 C20 1.33(3) . ?
N6 C14 1.44(3) . ?
N7 C38 1.34(3) . ?
N7 C39 1.40(3) . ?
N7 H7A 0.8600 . ?
N8 C38 1.32(3) . ?
N8 C37 1.36(3) . ?
N8 C31 1.44(3) . ?
N9 C42 1.34(3) . ?
N9 C41 1.36(3) . ?
N9 H9A 0.8600 . ?
N10 C40 1.33(2) . ?
N10 C41 1.34(3) . ?
N10 C34 1.48(3) . ?
N11 C59 1.34(3) . ?
N11 C58 1.36(3) . ?
N11 H11A 0.8600 . ?
N12 C57 1.35(2) . ?
N12 C58 1.37(2) . ?
N12 C51 1.44(2) . ?
N13 C61 1.32(3) . ?
N13 C62 1.36(3) . ?
N13 H13B 0.8600 . ?
N14 C61 1.31(3) . ?
N14 C60 1.35(3) . ?
N14 C54 1.45(2) . ?
C1 C3 1.36(3) 2_667 ?
C1 C2 1.43(3) . ?
C2 C3 1.40(3) . ?
C2 H2A 0.9300 . ?
C3 C1 1.36(3) 2_667 ?
C3 H3A 0.9300 . ?
C4 C6 1.34(4) . ?
C4 H4B 0.9300 . ?
C5 H5A 0.9300 . ?
C6 H6A 0.9300 . ?
C11 C12 1.34(3) . ?
C11 C16 1.38(3) . ?
C12 C13 1.38(3) . ?
C12 H12A 0.9300 . ?
C13 C14 1.39(3) . ?
C13 H13A 0.9300 . ?
C14 C15 1.35(3) . ?
C15 C16 1.37(3) . ?
C15 H15A 0.9300 . ?
C16 H16A 0.9300 . ?
C17 C19 1.35(3) . ?
C17 H17A 0.9300 . ?
C18 H18A 0.9300 . ?
C19 H19A 0.9300 . ?
C20 C22 1.31(3) . ?
C20 H20A 0.9300 . ?
C21 H21A 0.9300 . ?
C22 H22A 0.9300 . ?
C31 C32 1.34(3) . ?
C31 C36 1.40(3) . ?
C32 C33 1.41(3) . ?
C32 H32A 0.9300 . ?
C33 C34 1.38(3) . ?
C33 H33A 0.9300 . ?
C34 C35 1.36(3) . ?
C35 C36 1.34(3) . ?
C35 H35A 0.9300 . ?
C36 H36A 0.9300 . ?
C37 C39 1.34(3) . ?
C37 H37A 0.9300 . ?
C38 H38A 0.9300 . ?
C39 H39A 0.9300 . ?
C40 C42 1.24(3) . ?
C40 H40A 0.9300 . ?
C41 H41A 0.9300 . ?
C42 H42A 0.9300 . ?
C51 C56 1.37(3) . ?
C51 C52 1.38(3) . ?
C52 C53 1.41(3) . ?
C52 H52A 0.9300 . ?
C53 C54 1.38(3) . ?
C53 H53A 0.9300 . ?
C54 C55 1.38(3) . ?
C55 C56 1.31(3) . ?
C55 H55A 0.9300 . ?
C56 H56A 0.9300 . ?
C57 C59 1.30(3) . ?
C57 H57A 0.9300 . ?
C58 H58A 0.9300 . ?
C59 H59A 0.9300 . ?
C60 C62 1.32(3) . ?
C60 H60A 0.9300 . ?
C61 H61A 0.9300 . ?
C62 H62A 0.9300 . ?
O32W O32W 1.37(9) 2_657 ?

loop_
_geom_hbond_atom_site_label_D
_geom_hbond_atom_site_label_H
_geom_hbond_atom_site_label_A
_geom_hbond_distance_DH
_geom_hbond_distance_HA
_geom_hbond_distance_DA
_geom_hbond_angle_DHA
_geom_hbond_site_symmetry_A
N3 H3B O106 0.86 1.94 2.72(2) 150.0 .
N5 H5B O7W 0.86 2.42 3.13(4) 139.2 1_465
N7 H7A O14W 0.86 2.03 2.89(4) 173.5 2_467
N11 H11A O102 0.86 2.62 3.25(2) 130.3 1_654
N13 H13B O67 0.86 2.12 2.88(2) 147.2 .

loop_
_geom_torsion_atom_site_label_1
_geom_torsion_atom_site_label_2
_geom_torsion_atom_site_label_3
_geom_torsion_atom_site_label_4
_geom_torsion
_geom_torsion_site_symmetry_1
_geom_torsion_site_symmetry_2
_geom_torsion_site_symmetry_3
_geom_torsion_site_symmetry_4
_geom_torsion_publ_flag
O92 P1 O1 W29 57.3(9) . . . . ?
O86 P1 O1 W29 -179.6(7) . . . . ?
O88 P1 O1 W29 -61.6(8) . . . . ?
O92 P1 O1 W27 -171.2(7) . . . . ?
O86 P1 O1 W27 -48.1(10) . . . . ?
O88 P1 O1 W27 69.9(9) . . . . ?
O8 W15 O2 W11 123(2) . . . . ?
O22 W15 O2 W11 -136(2) . . . . ?
O5 W15 O2 W11 22(2) . . . . ?
O31 W15 O2 W11 -31(4) . . . . ?
O88 W15 O2 W11 -63(2) . . . . ?
O33 P2 O3 W24 -178.9(6) . . . . ?
O30 P2 O3 W24 57.4(9) . . . . ?
O21 P2 O3 W24 -61.9(8) . . . . ?
O33 P2 O3 W30 -46.6(10) . . . . ?
O30 P2 O3 W30 -170.3(7) . . . . ?
O21 P2 O3 W30 70.4(9) . . . . ?
O27 W19 O4 Mn4 -61.6(14) . . . 1_655 ?
O24 W19 O4 Mn4 30.3(15) . . . 1_655 ?
O15 W19 O4 Mn4 -159.5(14) . . . 1_655 ?
O56 W19 O4 Mn4 114.5(14) . . . 1_655 ?
O95 W5 O5 W15 -136.5(15) . . . . ?
O72 W5 O5 W15 -40.3(15) . . . . ?
O47 W5 O5 W15 127.3(15) . . . . ?
O29 W5 O5 W15 49(3) . . . . ?
O92 W5 O5 W15 44.9(15) . . . . ?
Na2 W5 O5 W15 77.8(16) . . . . ?
O104 P4 O6 W26 -170.7(7) . . . . ?
O77 P4 O6 W26 -47.3(10) . . . . ?
O19 P4 O6 W26 70.5(9) . . . . ?
O104 P4 O6 W13 57.4(9) . . . . ?
O77 P4 O6 W13 -179.2(7) . . . . ?
O19 P4 O6 W13 -61.4(9) . . . . ?
O51 P3 O7 W25 57.2(9) . . . . ?
O105 P3 O7 W25 -179.9(7) . . . . ?
O11 P3 O7 W25 -61.4(9) . . . . ?
O51 P3 O7 W23 -170.8(7) . . . . ?
O105 P3 O7 W23 -47.9(10) . . . . ?
O11 P3 O7 W23 70.6(9) . . . . ?
O101 W9 O9 W11 124.9(11) . . . . ?
O47 W9 O9 W11 -138.0(11) . . . . ?
O34 W9 O9 W11 -42(3) . . . . ?
O46 W9 O9 W11 29.5(11) . . . . ?
O33 W9 O9 W11 -54.0(11) . . . . ?
Na2 W9 O9 W11 -86.7(11) . . . . ?
O98 W23 O10 W14 130.4(16) . . . . ?
O89 W23 O10 W14 -127.6(16) . . . . ?
O97 W23 O10 W14 -14(3) . . . . ?
O85 W23 O10 W14 40.1(16) . . . . ?
O7 W23 O10 W14 -39.6(16) . . . . ?
O51 P3 O11 W28 -49.2(10) . . . . ?
O105 P3 O11 W28 -171.8(7) . . . . ?
O7 P3 O11 W28 69.2(9) . . . . ?
O51 P3 O11 W16 -179.8(6) . . . . ?
O105 P3 O11 W16 57.6(9) . . . . ?
O7 P3 O11 W16 -61.4(9) . . . . ?
O83 W28 O13 W13 119(2) . . . . ?
O71 W28 O13 W13 16(2) . . . . ?
O52 W28 O13 W13 -142(2) . . . . ?
O57 W28 O13 W13 -48(4) . . . . ?
O11 W28 O13 W13 -69(2) . . . . ?
O66 W2 O14 Mn2 63(2) . . . . ?
O50 W2 O14 Mn2 160.6(19) . . . . ?
O15 W2 O14 Mn2 -32(2) . . . . ?
O44 W2 O14 Mn2 -117.0(19) . . . . ?
O94 W2 O14 Mn2 -69(3) . . . . ?
O57 W25 O16 Mn2 -115.0(15) . . . 1_455 ?
O64 W25 O16 Mn2 -22.9(16) . . . 1_455 ?
O97 W25 O16 Mn2 147.6(14) . . . 1_455 ?
O55 W25 O16 Mn2 61.1(15) . . . 1_455 ?
O84 W4 O18 W22 114(2) . . . . ?
O40 W4 O18 W22 10(2) . . . . ?
O20 W4 O18 W22 -148(2) . . . . ?
O79 W4 O18 W22 -66(4) . . . . ?
O21 W4 O18 W22 -75(2) . . . . ?
O104 P4 O19 W8 -48.1(10) . . . . ?
O77 P4 O19 W8 -170.6(7) . . . . ?
O6 P4 O19 W8 70.4(9) . . . . ?
O104 P4 O19 W21 179.6(6) . . . . ?
O77 P4 O19 W21 57.0(9) . . . . ?
O6 P4 O19 W21 -62.0(8) . . . . ?
O33 P2 O21 W4 -169.5(7) . . . . ?
O30 P2 O21 W4 -48.0(9) . . . . ?
O3 P2 O21 W4 71.4(8) . . . . ?
O33 P2 O21 W11 58.5(9) . . . . ?
O30 P2 O21 W11 -180.0(7) . . . . ?
O3 P2 O21 W11 -60.6(8) . . . . ?
O106 W7 O23 W12 91.4(18) . . . . ?
O103 W7 O23 W12 -89(3) . . . . ?
O39 W7 O23 W12 -172.0(18) . . . . ?
O73 W7 O23 W12 -4.5(18) . . . . ?
O77 W7 O23 W12 -88.8(18) . . . . ?
Na1 W7 O23 W12 -129(2) . . . . ?
O106 W7 O23 Na1 -139.3(5) . . . . ?
O103 W7 O23 Na1 40(2) . . . . ?
O39 W7 O23 Na1 -42.7(5) . . . . ?
O73 W7 O23 Na1 124.8(5) . . . . ?
O77 W7 O23 Na1 40.4(5) . . . . ?
O90 W12 O23 W7 -90.3(18) . . . . ?
O58 W12 O23 W7 172.5(18) . . . . ?
O24 W12 O23 W7 81(3) . . . . ?
O43 W12 O23 W7 6.8(18) . . . . ?
O49 W12 O23 W7 89.7(18) . . . . ?
Na1 W12 O23 W7 129(2) . . . . ?
O90 W12 O23 Na1 140.6(6) . . . . ?
O58 W12 O23 Na1 43.4(5) . . . . ?
O24 W12 O23 Na1 -48(2) . . . . ?
O43 W12 O23 Na1 -122.4(5) . . . . ?
O49 W12 O23 Na1 -39.4(5) . . . . ?
O4 W19 O24 W12 -129.3(11) . . . . ?
O27 W19 O24 W12 -29.6(11) . . . . ?
O15 W19 O24 W12 75.5(17) . . . . ?
O56 W19 O24 W12 137.6(12) . . . . ?
O94 W19 O24 W12 55.7(11) . . . . ?
O4 W19 O27 W20 132.9(12) . . . . ?
O24 W19 O27 W20 29.9(13) . . . . ?
O15 W19 O27 W20 -127.0(12) . . . . ?
O56 W19 O27 W20 -32(3) . . . . ?
O94 W19 O27 W20 -55.9(12) . . . . ?
O53 W3 O29 W5 -100.5(19) . . . . ?
O37 W3 O29 W5 160.8(19) . . . . ?
O63 W3 O29 W5 55(3) . . . . ?
O50 W3 O29 W5 -5.5(19) . . . . ?
O69 W3 O29 W5 76.9(19) . . . . ?
Na2 W3 O29 W5 118(2) . . . . ?
O53 W3 O29 Na2 141.6(5) . . . . ?
O37 W3 O29 Na2 43.0(5) . . . . ?
O63 W3 O29 Na2 -62(2) . . . . ?
O50 W3 O29 Na2 -123.3(5) . . . . ?
O69 W3 O29 Na2 -40.9(5) . . . . ?
O33 P2 O30 W18 180.0(7) . . . . ?
O3 P2 O30 W18 -56.4(10) . . . . ?
O21 P2 O30 W18 60.4(10) . . . . ?
O33 P2 O30 Na1 -2.6(11) . . . . ?
O3 P2 O30 Na1 121.0(9) . . . . ?
O21 P2 O30 Na1 -122.3(9) . . . . ?
O45 W29 O31 W15 135.8(13) . . . . ?
O74 W29 O31 W15 -123.9(13) . . . . ?
O72 W29 O31 W15 34.8(14) . . . . ?
O66 W29 O31 W15 -23(3) . . . . ?
O1 W29 O31 W15 -50.8(13) . . . . ?
O59 W20 O32 W21 117(2) . . . . ?
O43 W20 O32 W21 14(2) . . . . ?
O65 W20 O32 W21 -142(2) . . . . ?
O27 W20 O32 W21 -49(4) . . . . ?
O109 W20 O32 W21 -70(2) . . . . ?
O30 P2 O33 W9 178.5(7) . . . . ?
O3 P2 O33 W9 55.4(10) . . . . ?
O21 P2 O33 W9 -60.5(9) . . . . ?
O30 P2 O33 Na2 4.0(11) . . . . ?
O3 P2 O33 Na2 -119.2(9) . . . . ?
O21 P2 O33 Na2 124.9(9) . . . . ?
O102 W10 O34 W9 96(2) . . . . ?
O70 W10 O34 W9 -167(2) . . . . ?
O64 W10 O34 W9 0(2) . . . . ?
O71 W10 O34 W9 -74(3) . . . . ?
O51 W10 O34 W9 -83(2) . . . . ?
Na2 W10 O34 W9 -122(2) . . . . ?
O102 W10 O34 Na2 -141.7(6) . . . . ?
O70 W10 O34 Na2 -44.6(5) . . . . ?
O64 W10 O34 Na2 122.4(5) . . . . ?
O71 W10 O34 Na2 48.2(19) . . . . ?
O51 W10 O34 Na2 39.3(5) . . . . ?
O96 W27 O35 W1 133.3(16) . . . . ?
O56 W27 O35 W1 -123.9(16) . . . . ?
O74 W27 O35 W1 -8(2) . . . . ?
O42 W27 O35 W1 44.4(16) . . . . ?
O1 W27 O35 W1 -35.2(16) . . . . ?
O60 W8 O36 W6 128.8(13) . . . . ?
O38 W8 O36 W6 -130.6(13) . . . . ?
O62 W8 O36 W6 -19(2) . . . . ?
O87 W8 O36 W6 37.3(13) . . . . ?
O19 W8 O36 W6 -42.4(13) . . . . ?
O53 W3 O37 W6 89(2) . . . . ?
O29 W3 O37 W6 -172(2) . . . . ?
O63 W3 O37 W6 -5(2) . . . . ?
O50 W3 O37 W6 -76(3) . . . . ?
O69 W3 O37 W6 -88(2) . . . . ?
Na2 W3 O37 W6 -129(2) . . . . ?
O53 W3 O37 Na2 -142.0(5) . . . . ?
O29 W3 O37 Na2 -43.8(5) . . . . ?
O63 W3 O37 Na2 123.5(5) . . . . ?
O50 W3 O37 Na2 53(2) . . . . ?
O69 W3 O37 Na2 40.2(5) . . . . ?
O60 W8 O38 W17 114(2) . . . . ?
O36 W8 O38 W17 12(2) . . . . ?
O62 W8 O38 W17 -146.7(19) . . . . ?
O87 W8 O38 W17 -50(3) . . . . ?
O19 W8 O38 W17 -73(2) . . . . ?
O25 W14 O39 W7 97(2) . . . . ?
O61 W14 O39 W7 -1(2) . . . . ?
O80 W14 O39 W7 -167(2) . . . . ?
O10 W14 O39 W7 -84(3) . . . . ?
O105 W14 O39 W7 -85(2) . . . . ?
Na1 W14 O39 W7 -124(2) . . . . ?
O25 W14 O39 Na1 -138.7(6) . . . . ?
O61 W14 O39 Na1 123.1(5) . . . . ?
O80 W14 O39 Na1 -43.0(5) . . . . ?
O10 W14 O39 Na1 39(2) . . . . ?
O105 W14 O39 Na1 38.6(5) . . . . ?
O106 W7 O39 W14 -98(2) . . . . ?
O23 W7 O39 W14 166(2) . . . . ?
O103 W7 O39 W14 0(2) . . . . ?
O73 W7 O39 W14 71(4) . . . . ?
O77 W7 O39 W14 84(2) . . . . ?
Na1 W7 O39 W14 124(2) . . . . ?
O106 W7 O39 Na1 138.0(6) . . . . ?
O23 W7 O39 Na1 41.9(5) . . . . ?
O103 W7 O39 Na1 -123.9(5) . . . . ?
O73 W7 O39 Na1 -53(2) . . . . ?
O77 W7 O39 Na1 -40.3(5) . . . . ?
O84 W4 O40 W18 127.3(15) . . . . ?
O18 W4 O40 W18 -130.9(15) . . . . ?
O20 W4 O40 W18 -18(2) . . . . ?
O79 W4 O40 W18 37.8(15) . . . . ?
O21 W4 O40 W18 -42.1(15) . . . . ?
O100 W21 O41 W26 132.3(14) . . . . ?
O73 W21 O41 W26 31.1(14) . . . . ?
O62 W21 O41 W26 -127.2(14) . . . . ?
O32 W21 O41 W26 -30(3) . . . . ?
O19 W21 O41 W26 -55.3(13) . . . . ?
O76 W22 O42 W27 133.0(12) . . . . ?
O81 W22 O42 W27 30.0(12) . . . . ?
O22 W22 O42 W27 -126.8(12) . . . . ?
O18 W22 O42 W27 -34(3) . . . . ?
O88 W22 O42 W27 -54.4(12) . . . . ?
O59 W20 O43 W12 127.5(15) . . . . ?
O32 W20 O43 W12 -131.0(15) . . . . ?
O65 W20 O43 W12 -20(2) . . . . ?
O27 W20 O43 W12 37.3(15) . . . . ?
O109 W20 O43 W12 -42.7(15) . . . . ?
O107 W17 O44 W2 131.9(12) . . . . ?
O63 W17 O44 W2 30.4(13) . . . . ?
O65 W17 O44 W2 -126.0(13) . . . . ?
O38 W17 O44 W2 -36(3) . . . . ?
O109 W17 O44 W2 -53.4(12) . . . . ?
O93 W30 O46 W9 129.2(14) . . . . ?
O55 W30 O46 W9 -130.0(14) . . . . ?
O26 W30 O46 W9 -21(2) . . . . ?
O54 W30 O46 W9 37.0(14) . . . . ?
O3 W30 O46 W9 -41.8(14) . . . . ?
O101 W9 O47 W5 105.1(18) . . . . ?
O9 W9 O47 W5 8.1(18) . . . . ?
O34 W9 O47 W5 -158.7(18) . . . . ?
O46 W9 O47 W5 -74(3) . . . . ?
O33 W9 O47 W5 -75.3(18) . . . . ?
Na2 W9 O47 W5 -114.7(19) . . . . ?
O101 W9 O47 Na2 -140.3(6) . . . . ?
O9 W9 O47 Na2 122.7(5) . . . . ?
O34 W9 O47 Na2 -44.0(5) . . . . ?
O46 W9 O47 Na2 41(2) . . . . ?
O33 W9 O47 Na2 39.4(5) . . . . ?
O67 W1 O48 W18 100(2) . . . . ?
O58 W1 O48 W18 -162(2) . . . . ?
O81 W1 O48 W18 5(2) . . . . ?
O35 W1 O48 W18 -71(3) . . . . ?
O86 W1 O48 W18 -79(2) . . . . ?
Na1 W1 O48 W18 -119(2) . . . . ?
O67 W1 O48 Na1 -140.7(5) . . . . ?
O58 W1 O48 Na1 -42.9(5) . . . . ?
O81 W1 O48 Na1 123.6(5) . . . . ?
O35 W1 O48 Na1 48(2) . . . . ?
O86 W1 O48 Na1 39.9(5) . . . . ?
O68 W18 O48 W1 -99(2) . . . . ?
O80 W18 O48 W1 162(2) . . . . ?
O108 W18 O48 W1 61(3) . . . . ?
O40 W18 O48 W1 -3(2) . . . . ?
O30 W18 O48 W1 78(2) . . . . ?
Na1 W18 O48 W1 119(2) . . . . ?
O68 W18 O48 Na1 141.9(5) . . . . ?
O80 W18 O48 Na1 42.6(5) . . . . ?
O108 W18 O48 Na1 -59(2) . . . . ?
O40 W18 O48 Na1 -122.6(5) . . . . ?
O30 W18 O48 Na1 -41.0(5) . . . . ?
O69 P5 O49 W12 179.7(7) . . . . ?
O109 P5 O49 W12 58.6(10) . . . . ?
O94 P5 O49 W12 -59.3(10) . . . . ?
O69 P5 O49 Na1 3.2(11) . . . . ?
O109 P5 O49 Na1 -117.9(9) . . . . ?
O94 P5 O49 Na1 124.1(9) . . . . ?
O14 W2 O50 W3 134.8(15) . . . . ?
O66 W2 O50 W3 -123.9(15) . . . . ?
O15 W2 O50 W3 -14(2) . . . . ?
O44 W2 O50 W3 44.0(15) . . . . ?
O94 W2 O50 W3 -36.0(15) . . . . ?
O105 P3 O51 W10 -179.6(8) . . . . ?
O11 P3 O51 W10 59.3(10) . . . . ?
O7 P3 O51 W10 -57.6(10) . . . . ?
O105 P3 O51 Na2 -0.5(12) . . . . ?
O11 P3 O51 Na2 -121.6(9) . . . . ?
O7 P3 O51 Na2 121.4(9) . . . . ?
O91 W16 O52 W28 -174.3(7) . . . . ?
O85 W16 O52 W28 84.6(7) . . . . ?
O61 W16 O52 W28 -17.3(16) . . . . ?
O78 W16 O52 W28 -80.0(7) . . . . ?
O11 W16 O52 W28 2.4(6) . . . . ?
O37 W3 O53 Mn1 -79(2) . . . . ?
O29 W3 O53 Mn1 -173.0(19) . . . . ?
O63 W3 O53 Mn1 12(2) . . . . ?
O50 W3 O53 Mn1 97(2) . . . . ?
Na2 W3 O53 Mn1 -125.3(18) . . . . ?
O28 W11 O54 W30 131.7(13) . . . . ?
O20 W11 O54 W30 -128.0(13) . . . . ?
O9 W11 O54 W30 28.9(13) . . . . ?
O2 W11 O54 W30 -27(3) . . . . ?
O21 W11 O54 W30 -56.0(13) . . . . ?
O93 W30 O55 W25 113(2) . . . . ?
O46 W30 O55 W25 12(2) . . . . ?
O26 W30 O55 W25 -145(2) . . . . ?
O54 W30 O55 W25 -56(4) . . . . ?
O3 W30 O55 W25 -73(2) . . . . ?
O96 W27 O56 W19 116(2) . . . . ?
O35 W27 O56 W19 14(2) . . . . ?
O74 W27 O56 W19 -143(2) . . . . ?
O42 W27 O56 W19 -55(4) . . . . ?
O1 W27 O56 W19 -71(2) . . . . ?
O16 W25 O57 W28 132.5(13) . . . . ?
O64 W25 O57 W28 31.1(13) . . . . ?
O97 W25 O57 W28 -127.0(13) . . . . ?
O55 W25 O57 W28 -32(3) . . . . ?
O7 W25 O57 W28 -54.4(13) . . . . ?
O90 W12 O58 W1 100(2) . . . . ?
O23 W12 O58 W1 -163(2) . . . . ?
O24 W12 O58 W1 3(2) . . . . ?
O43 W12 O58 W1 -80(3) . . . . ?
O49 W12 O58 W1 -81(2) . . . . ?
Na1 W12 O58 W1 -121(2) . . . . ?
O90 W12 O58 Na1 -139.2(5) . . . . ?
O23 W12 O58 Na1 -41.9(5) . . . . ?
O24 W12 O58 Na1 123.3(5) . . . . ?
O43 W12 O58 Na1 41(2) . . . . ?
O49 W12 O58 Na1 39.7(4) . . . . ?
O67 W1 O58 W12 -98(2) . . . . ?
O48 W1 O58 W12 164(2) . . . . ?
O81 W1 O58 W12 69(3) . . . . ?
O35 W1 O58 W12 -2(2) . . . . ?
O86 W1 O58 W12 81(2) . . . . ?
Na1 W1 O58 W12 121(2) . . . . ?
O67 W1 O58 Na1 140.8(5) . . . . ?
O48 W1 O58 Na1 43.3(5) . . . . ?
O81 W1 O58 Na1 -52(2) . . . . ?
O35 W1 O58 Na1 -122.7(5) . . . . ?
O86 W1 O58 Na1 -39.6(5) . . . . ?
O38 W8 O60 Mn1 -45(2) . . . 2_567 ?
O36 W8 O60 Mn1 50(2) . . . 2_567 ?
O62 W8 O60 Mn1 -142(2) . . . 2_567 ?
O87 W8 O60 Mn1 132(2) . . . 2_567 ?
O19 W8 O60 Mn1 177.8(14) . . . 2_567 ?
O25 W14 O61 W16 125.2(12) . . . . ?
O39 W14 O61 W16 -135.3(12) . . . . ?
O80 W14 O61 W16 -38(3) . . . . ?
O10 W14 O61 W16 29.5(12) . . . . ?
O105 W14 O61 W16 -52.8(12) . . . . ?
Na1 W14 O61 W16 -86.4(12) . . . . ?
O107 W17 O63 W3 -131.5(12) . . . . ?
O44 W17 O63 W3 -29.4(13) . . . . ?
O65 W17 O63 W3 75.1(18) . . . . ?
O38 W17 O63 W3 138.1(13) . . . . ?
O109 W17 O63 W3 57.4(12) . . . . ?
O16 W25 O64 W10 -130.2(12) . . . . ?
O57 W25 O64 W10 -28.6(12) . . . . ?
O97 W25 O64 W10 75.1(19) . . . . ?
O55 W25 O64 W10 138.3(12) . . . . ?
O7 W25 O64 W10 56.6(12) . . . . ?
O14 W2 O66 W29 114(2) . . . . ?
O50 W2 O66 W29 10(2) . . . . ?
O15 W2 O66 W29 -148(2) . . . . ?
O44 W2 O66 W29 -66(3) . . . . ?
O94 W2 O66 W29 -75(2) . . . . ?
O49 P5 O69 W3 -179.2(8) . . . . ?
O109 P5 O69 W3 -57.2(10) . . . . ?
O94 P5 O69 W3 59.6(10) . . . . ?
O49 P5 O69 Na2 -1.9(11) . . . . ?
O109 P5 O69 Na2 120.0(9) . . . . ?
O94 P5 O69 Na2 -123.1(9) . . . . ?
O12 W6 O70 W10 109(2) . . . . ?
O99 W6 O70 W10 10(2) . . . . ?
O36 W6 O70 W10 -86(3) . . . . ?
O37 W6 O70 W10 -156(2) . . . . ?
O104 W6 O70 W10 -75.6(19) . . . . ?
Na2 W6 O70 W10 -113(2) . . . . ?
O12 W6 O70 Na2 -138.2(5) . . . . ?
O99 W6 O70 Na2 123.3(5) . . . . ?
O36 W6 O70 Na2 27(2) . . . . ?
O37 W6 O70 Na2 -43.0(5) . . . . ?
O104 W6 O70 Na2 37.3(5) . . . . ?
O83 W28 O71 W10 131.8(15) . . . . ?
O13 W28 O71 W10 -126.5(15) . . . . ?
O52 W28 O71 W10 -14(2) . . . . ?
O57 W28 O71 W10 42.1(15) . . . . ?
O11 W28 O71 W10 -37.5(15) . . . . ?
O95 W5 O72 W29 126.5(12) . . . . ?
O5 W5 O72 W29 28.7(11) . . . . ?
O47 W5 O72 W29 -59(3) . . . . ?
O29 W5 O72 W29 -136.6(11) . . . . ?
O92 W5 O72 W29 -54.7(11) . . . . ?
Na2 W5 O72 W29 -88.9(11) . . . . ?
O45 W29 O74 W27 -171.9(7) . . . . ?
O31 W29 O74 W27 87.5(7) . . . . ?
O72 W29 O74 W27 -15.4(17) . . . . ?
O66 W29 O74 W27 -77.5(7) . . . . ?
O1 W29 O74 W27 4.6(6) . . . . ?
O104 P4 O77 W7 179.5(8) . . . . ?
O6 P4 O77 W7 57.4(10) . . . . ?
O19 P4 O77 W7 -58.9(10) . . . . ?
O104 P4 O77 Na1 2.0(12) . . . . ?
O6 P4 O77 Na1 -120.2(9) . . . . ?
O19 P4 O77 Na1 123.5(9) . . . . ?
O75 W26 O78 W16 118(2) . . . . ?
O103 W26 O78 W16 16(2) . . . . ?
O82 W26 O78 W16 -142(2) . . . . ?
O41 W26 O78 W16 -49(4) . . . . ?
O6 W26 O78 W16 -69(2) . . . . ?
O17 W24 O79 W4 133.2(12) . . . . ?
O108 W24 O79 W4 31.2(13) . . . . ?
O26 W24 O79 W4 -125.3(12) . . . . ?
O89 W24 O79 W4 -28(3) . . . . ?
O3 W24 O79 W4 -53.0(12) . . . . ?
O68 W18 O80 W14 97(2) . . . . ?
O48 W18 O80 W14 -165(2) . . . . ?
O108 W18 O80 W14 0(2) . . . . ?
O40 W18 O80 W14 -80(3) . . . . ?
O30 W18 O80 W14 -83(2) . . . . ?
Na1 W18 O80 W14 -122(2) . . . . ?
O68 W18 O80 Na1 -140.6(5) . . . . ?
O48 W18 O80 Na1 -43.2(5) . . . . ?
O108 W18 O80 Na1 121.9(5) . . . . ?
O40 W18 O80 Na1 42(2) . . . . ?
O30 W18 O80 Na1 39.0(4) . . . . ?
O110 W13 O82 W26 -172.4(7) . . . . ?
O87 W13 O82 W26 86.2(7) . . . . ?
O99 W13 O82 W26 -13.5(16) . . . . ?
O13 W13 O82 W26 -77.4(7) . . . . ?
O6 W13 O82 W26 4.0(6) . . . . ?
O18 W4 O84 Mn3 -136(2) . . . . ?
O40 W4 O84 Mn3 -39(2) . . . . ?
O20 W4 O84 Mn3 128(2) . . . . ?
O79 W4 O84 Mn3 44(2) . . . . ?
O21 W4 O84 Mn3 88(3) . . . . ?
O18 W4 O84 Mn3A -179.6(14) . . . . ?
O40 W4 O84 Mn3A -82.1(15) . . . . ?
O20 W4 O84 Mn3A 84.5(15) . . . . ?
O79 W4 O84 Mn3A 0.3(15) . . . . ?
O21 W4 O84 Mn3A 44(3) . . . . ?
O91 W16 O85 W23 132.8(13) . . . . ?
O52 W16 O85 W23 -126.5(13) . . . . ?
O61 W16 O85 W23 30.0(13) . . . . ?
O78 W16 O85 W23 -28(3) . . . . ?
O11 W16 O85 W23 -54.8(13) . . . . ?
O92 P1 O86 W1 -179.7(7) . . . . ?
O1 P1 O86 W1 58.2(10) . . . . ?
O88 P1 O86 W1 -58.7(10) . . . . ?
O92 P1 O86 Na1 2.0(11) . . . . ?
O1 P1 O86 Na1 -120.0(9) . . . . ?
O88 P1 O86 Na1 123.1(9) . . . . ?
O110 W13 O87 W8 133.9(14) . . . . ?
O82 W13 O87 W8 -124.5(14) . . . . ?
O99 W13 O87 W8 33.2(14) . . . . ?
O13 W13 O87 W8 -24(3) . . . . ?
O6 W13 O87 W8 -52.4(14) . . . . ?
O92 P1 O88 W22 -179.2(6) . . . . ?
O86 P1 O88 W22 58.5(8) . . . . ?
O1 P1 O88 W22 -60.4(8) . . . . ?
O92 P1 O88 W15 -49.4(9) . . . . ?
O86 P1 O88 W15 -171.7(7) . . . . ?
O1 P1 O88 W15 69.5(9) . . . . ?
O98 W23 O89 W24 114(2) . . . . ?
O10 W23 O89 W24 12(2) . . . . ?
O97 W23 O89 W24 -146(2) . . . . ?
O85 W23 O89 W24 -58(3) . . . . ?
O7 W23 O89 W24 -75(2) . . . . ?
O86 P1 O92 W5 -179.8(7) . . . . ?
O1 P1 O92 W5 -57.5(10) . . . . ?
O88 P1 O92 W5 59.7(10) . . . . ?
O86 P1 O92 Na2 -1.4(11) . . . . ?
O1 P1 O92 Na2 120.8(9) . . . . ?
O88 P1 O92 Na2 -122.0(9) . . . . ?
O49 P5 O94 W2 -169.7(7) . . . . ?
O69 P5 O94 W2 -47.5(9) . . . . ?
O109 P5 O94 W2 70.4(9) . . . . ?
O49 P5 O94 W19 56.9(8) . . . . ?
O69 P5 O94 W19 179.1(6) . . . . ?
O109 P5 O94 W19 -63.0(9) . . . . ?
O16 W25 O97 W23 -170.6(7) . . . . ?
O57 W25 O97 W23 86.8(7) . . . . ?
O64 W25 O97 W23 -15.7(17) . . . . ?
O55 W25 O97 W23 -78.5(7) . . . . ?
O7 W25 O97 W23 3.6(6) . . . . ?
O89 W23 O98 Mn4 128(2) . . . . ?
O10 W23 O98 Mn4 -135(2) . . . . ?
O97 W23 O98 Mn4 31(2) . . . . ?
O85 W23 O98 Mn4 -54(2) . . . . ?
O7 W23 O98 Mn4 -8(4) . . . . ?
O12 W6 O99 W13 128.7(12) . . . . ?
O70 W6 O99 W13 -133.7(12) . . . . ?
O36 W6 O99 W13 33.4(12) . . . . ?
O37 W6 O99 W13 -47(3) . . . . ?
O104 W6 O99 W13 -49.6(12) . . . . ?
Na2 W6 O99 W13 -83.6(12) . . . . ?
O106 W7 O103 W26 -138.9(14) . . . . ?
O23 W7 O103 W26 42(3) . . . . ?
O39 W7 O103 W26 124.7(15) . . . . ?
O73 W7 O103 W26 -43.5(14) . . . . ?
O77 W7 O103 W26 41.4(14) . . . . ?
Na1 W7 O103 W26 76.4(15) . . . . ?
O77 P4 O104 W6 -179.9(8) . . . . ?
O6 P4 O104 W6 -57.2(10) . . . . ?
O19 P4 O104 W6 59.2(10) . . . . ?
O77 P4 O104 Na2 -0.8(12) . . . . ?
O6 P4 O104 Na2 121.9(9) . . . . ?
O19 P4 O104 Na2 -121.7(9) . . . . ?
O51 P3 O105 W14 -178.3(8) . . . . ?
O11 P3 O105 W14 -57.0(10) . . . . ?
O7 P3 O105 W14 60.1(10) . . . . ?
O51 P3 O105 Na1 -0.1(12) . . . . ?
O11 P3 O105 Na1 121.2(9) . . . . ?
O7 P3 O105 Na1 -121.7(9) . . . . ?
O17 W24 O108 W18 -127.7(13) . . . . ?
O79 W24 O108 W18 -27.6(13) . . . . ?
O26 W24 O108 W18 79.2(18) . . . . ?
O89 W24 O108 W18 139.9(13) . . . . ?
O3 W24 O108 W18 58.5(12) . . . . ?
O49 P5 O109 W17 -178.7(6) . . . . ?
O69 P5 O109 W17 58.8(8) . . . . ?
O94 P5 O109 W17 -59.3(8) . . . . ?
O49 P5 O109 W20 -50.4(10) . . . . ?
O69 P5 O109 W20 -172.9(7) . . . . ?
O94 P5 O109 W20 69.0(9) . . . . ?
C5 N2 C1 C3 -165(3) . . . 2_667 ?
C4 N2 C1 C3 15(4) . . . 2_667 ?
C5 N2 C1 C2 10(4) . . . . ?
C4 N2 C1 C2 -170(2) . . . . ?
C3 C1 C2 C3 -6(4) 2_667 . . . ?
N2 C1 C2 C3 179(2) . . . . ?
C1 C2 C3 C1 5(4) . . . 2_667 ?
C5 N2 C4 C6 -1(3) . . . . ?
C1 N2 C4 C6 179(2) . . . . ?
C1 N2 C5 N1 -176(2) . . . . ?
C4 N2 C5 N1 4(3) . . . . ?
C6 N1 C5 N2 -4(4) . . . . ?
Mn2 N1 C5 N2 -170(2) . . . . ?
N2 C4 C6 N1 -1(3) . . . . ?
C5 N1 C6 C4 3(3) . . . . ?
Mn2 N1 C6 C4 165(2) . . . . ?
C18 N4 C11 C12 167(2) . . . . ?
C17 N4 C11 C12 -21(3) . . . . ?
C18 N4 C11 C16 -14(3) . . . . ?
C17 N4 C11 C16 158.5(19) . . . . ?
C16 C11 C12 C13 -6(3) . . . . ?
N4 C11 C12 C13 173.2(18) . . . . ?
C11 C12 C13 C14 3(3) . . . . ?
C12 C13 C14 C15 0(3) . . . . ?
C12 C13 C14 N6 -178.3(17) . . . . ?
C21 N6 C14 C15 -33(3) . . . . ?
C20 N6 C14 C15 150(2) . . . . ?
C21 N6 C14 C13 146(2) . . . . ?
C20 N6 C14 C13 -31(3) . . . . ?
C13 C14 C15 C16 -2(3) . . . . ?
N6 C14 C15 C16 177(2) . . . . ?
C14 C15 C16 C11 -1(4) . . . . ?
C12 C11 C16 C15 5(3) . . . . ?
N4 C11 C16 C15 -175(2) . . . . ?
C18 N4 C17 C19 -1(2) . . . . ?
C11 N4 C17 C19 -174.5(18) . . . . ?
C19 N3 C18 N4 -2(2) . . . . ?
C17 N4 C18 N3 2(2) . . . . ?
C11 N4 C18 N3 174.9(18) . . . . ?
N4 C17 C19 N3 0(2) . . . . ?
C18 N3 C19 C17 1(3) . . . . ?
C21 N6 C20 C22 0(3) . . . . ?
C14 N6 C20 C22 177.5(19) . . . . ?
C20 N6 C21 N5 0(2) . . . . ?
C14 N6 C21 N5 -177.6(19) . . . . ?
C22 N5 C21 N6 0(3) . . . . ?
C21 N5 C22 C20 0(3) . . . . ?
N6 C20 C22 N5 0(3) . . . . ?
C38 N8 C31 C32 140(2) . . . . ?
C37 N8 C31 C32 -43(3) . . . . ?
C38 N8 C31 C36 -44(3) . . . . ?
C37 N8 C31 C36 133(2) . . . . ?
C36 C31 C32 C33 1(3) . . . . ?
N8 C31 C32 C33 176.2(19) . . . . ?
C31 C32 C33 C34 2(3) . . . . ?
C32 C33 C34 C35 -2(3) . . . . ?
C32 C33 C34 N10 -179.0(18) . . . . ?
C40 N10 C34 C35 -142(2) . . . . ?
C41 N10 C34 C35 36(3) . . . . ?
C40 N10 C34 C33 35(3) . . . . ?
C41 N10 C34 C33 -147(2) . . . . ?
C33 C34 C35 C36 0(3) . . . . ?
N10 C34 C35 C36 177.1(19) . . . . ?
C34 C35 C36 C31 2(3) . . . . ?
C32 C31 C36 C35 -2(3) . . . . ?
N8 C31 C36 C35 -178(2) . . . . ?
C38 N8 C37 C39 1(2) . . . . ?
C31 N8 C37 C39 -176.1(19) . . . . ?
C37 N8 C38 N7 -2(3) . . . . ?
C31 N8 C38 N7 175(2) . . . . ?
C39 N7 C38 N8 2(3) . . . . ?
N8 C37 C39 N7 0(3) . . . . ?
C38 N7 C39 C37 -2(3) . . . . ?
C41 N10 C40 C42 -1(3) . . . . ?
C34 N10 C40 C42 177.4(19) . . . . ?
C40 N10 C41 N9 1(3) . . . . ?
C34 N10 C41 N9 -177.4(19) . . . . ?
C42 N9 C41 N10 -1(3) . . . . ?
N10 C40 C42 N9 1(3) . . . . ?
C41 N9 C42 C40 0(3) . . . . ?
C57 N12 C51 C56 133(2) . . . . ?
C58 N12 C51 C56 -34(3) . . . . ?
C57 N12 C51 C52 -44(3) . . . . ?
C58 N12 C51 C52 149(2) . . . . ?
C56 C51 C52 C53 0(3) . . . . ?
N12 C51 C52 C53 176.4(17) . . . . ?
C51 C52 C53 C54 -3(3) . . . . ?
C52 C53 C54 C55 5(3) . . . . ?
C52 C53 C54 N14 -175.9(18) . . . . ?
C61 N14 C54 C55 -146(2) . . . . ?
C60 N14 C54 C55 32(3) . . . . ?
C61 N14 C54 C53 35(3) . . . . ?
C60 N14 C54 C53 -147(2) . . . . ?
C53 C54 C55 C56 -4(3) . . . . ?
N14 C54 C55 C56 176.6(19) . . . . ?
C54 C55 C56 C51 1(3) . . . . ?
C52 C51 C56 C55 1(3) . . . . ?
N12 C51 C56 C55 -175.6(18) . . . . ?
C58 N12 C57 C59 -2(2) . . . . ?
C51 N12 C57 C59 -171.2(18) . . . . ?
C59 N11 C58 N12 2(2) . . . . ?
C57 N12 C58 N11 0(2) . . . . ?
C51 N12 C58 N11 169.1(18) . . . . ?
N12 C57 C59 N11 3(2) . . . . ?
C58 N11 C59 C57 -3(3) . . . . ?
C61 N14 C60 C62 0(3) . . . . ?
C54 N14 C60 C62 -177.4(18) . . . . ?
C60 N14 C61 N13 2(3) . . . . ?
C54 N14 C61 N13 179.5(18) . . . . ?
C62 N13 C61 N14 -3(3) . . . . ?
N14 C60 C62 N13 -2(3) . . . . ?
C61 N13 C62 C60 3(3) . . . . ?
